data_1569136
loop_
_publ_author_name
'Jin, Qiu-Yan'
'Liang, Yuan-Yuan'
'Zhang, Zhi-Hui'
'Meng, Liao'
'Geng, Jun-Shan'
'Hu, Kong-Qiu'
'Yu, Ji-Pan'
'Chai, Zhi-Fang'
'Mei, Lei'
'Shi, Wei-Qun'

_publ_section_title
;
 Colossal negative thermal expansion in a cucurbit[8]uril-enabled
 uranyl-organic polythreading framework <i>via</i> thermally induced
 relaxation.
;
_journal_issue 23
_journal_name_full 'Chemical science'
_journal_page_first 6330
_journal_page_last 6340
_journal_paper_doi 10.1039/d3sc01343j
_journal_volume 14
_journal_year 2023
_chemical_formula_moiety 'C48 H48 N32 O16, C18 H15 N2 O2, C18 H14 N2 O2'
_chemical_formula_sum 'C84 H77 N36 O20'
_chemical_formula_weight 1910.81
_space_group_crystal_system monoclinic
_space_group_IT_number 14
_space_group_name_Hall '-P 2yn'
_space_group_name_H-M_alt 'P 1 21/n 1'
_atom_sites_solution_hydrogens geom
_audit_creation_date 2022-03-04
_audit_creation_method
;
Olex2 1.3
(compiled 2020.06.28 svn.raecde09e for OlexSys, GUI svn.r6132)
;
_audit_update_record
;
2022-05-05 deposited with the CCDC.	2023-05-09 downloaded from the CCDC.
;
_cell_angle_alpha 90
_cell_angle_beta 98.644(2)
_cell_angle_gamma 90
_cell_formula_units_Z 4
_cell_length_a 14.2111(8)
_cell_length_b 20.6527(10)
_cell_length_c 36.062(2)
_cell_measurement_reflns_used 9720
_cell_measurement_temperature 170.0
_cell_measurement_theta_max 27.43
_cell_measurement_theta_min 2.70
_cell_volume 10463.9(10)
_computing_cell_refinement 'SAINT V8.40B (?, 2016)'
_computing_data_reduction 'SAINT V8.40B (?, 2016)'
_computing_molecular_graphics 'Olex2 1.3 (Dolomanov et al., 2009)'
_computing_publication_material 'Olex2 1.3 (Dolomanov et al., 2009)'
_computing_structure_refinement 'SHELXL 2018/3 (Sheldrick, 2015)'
_computing_structure_solution 'SHELXT 2018/2 (Sheldrick, 2018)'
_diffrn_ambient_temperature 170.0
_diffrn_measured_fraction_theta_full 0.998
_diffrn_measured_fraction_theta_max 0.996
_diffrn_measurement_device_type 'Bruker APEX-II CCD'
_diffrn_measurement_method '\f and \w scans'
_diffrn_radiation_type MoK\a
_diffrn_radiation_wavelength 0.71073
_diffrn_reflns_av_R_equivalents 0.0855
_diffrn_reflns_av_unetI/netI 0.0365
_diffrn_reflns_Laue_measured_fraction_full 0.998
_diffrn_reflns_Laue_measured_fraction_max 0.996
_diffrn_reflns_limit_h_max 18
_diffrn_reflns_limit_h_min -18
_diffrn_reflns_limit_k_max 26
_diffrn_reflns_limit_k_min -26
_diffrn_reflns_limit_l_max 46
_diffrn_reflns_limit_l_min -46
_diffrn_reflns_number 279420
_diffrn_reflns_point_group_measured_fraction_full 0.998
_diffrn_reflns_point_group_measured_fraction_max 0.996
_diffrn_reflns_theta_full 25.242
_diffrn_reflns_theta_max 27.581
_diffrn_reflns_theta_min 2.448
_diffrn_source_current 30.0
_diffrn_source_power 1.5
_diffrn_source_voltage 50.0
_diffrn_standards_number 0
_exptl_absorpt_coefficient_mu 0.091
_exptl_absorpt_correction_T_max 0.7456
_exptl_absorpt_correction_T_min 0.6726
_exptl_absorpt_correction_type none
_exptl_absorpt_process_details
;
SADABS-2016/2 (Bruker,2016/2) was used for absorption correction.
wR2(int) was 0.0802 before and 0.0622 after correction.
The Ratio of minimum to maximum transmission is 0.9021.
The \l/2 correction factor is Not present.
;
_exptl_crystal_colour colourless
_exptl_crystal_colour_primary colourless
_exptl_crystal_density_diffrn 1.213
_exptl_crystal_description block
_exptl_crystal_F_000 3972
_refine_diff_density_max 0.690
_refine_diff_density_min -0.525
_refine_diff_density_rms 0.052
_refine_ls_extinction_method none
_refine_ls_goodness_of_fit_ref 1.015
_refine_ls_hydrogen_treatment constr
_refine_ls_matrix_type full
_refine_ls_number_parameters 1262
_refine_ls_number_reflns 24139
_refine_ls_number_restraints 27
_refine_ls_restrained_S_all 1.019
_refine_ls_R_factor_all 0.0831
_refine_ls_R_factor_gt 0.0576
_refine_ls_shift/su_max 0.001
_refine_ls_shift/su_mean 0.000
_refine_ls_structure_factor_coef Fsqd
_refine_ls_weighting_details 'w=1/[\s^2^(Fo^2^)+(0.0668P)^2^+7.4252P] where P=(Fo^2^+2Fc^2^)/3'
_refine_ls_weighting_scheme calc
_refine_ls_wR_factor_gt 0.1381
_refine_ls_wR_factor_ref 0.1518
_reflns_Friedel_coverage 0.000
_reflns_number_gt 17050
_reflns_number_total 24139
_reflns_threshold_expression 'I > 2\s(I)'
_cod_data_source_file d3sc01343j2.cif
_cod_data_source_block HbcbpyCl_2_CB8
_cod_depositor_comments 'Adding full bibliography for 1569127--1569159.cif.'
_cod_original_cell_volume 10463.7(10)
_cod_database_code 1569136
_shelx_shelxl_version_number 2018/3
_shelx_space_group_comment
;
The symmetry employed for this shelxl refinement is uniquely defined
by the following loop, which should always be used as a source of
symmetry information in preference to the above space-group names.
They are only intended as comments.
;
_olex2_refinement_description
;
1. Fixed Uiso
 At 1.2 times of:
  All C(H) groups, All C(H,H) groups
 At 1.5 times of:
  All O(H) groups
2. Restrained distances
 C79-C70 \\sim C84-C79 \\sim C84-C83 \\sim C83-C73 \\sim C74-C73 \\sim C74-C70
 with sigma of 0.02
3. Uiso/Uaniso restraints and constraints
Uanis(C79) \\sim Ueq, Uanis(C84) \\sim Ueq: with sigma of 0.005 and sigma for
terminal atoms of 0.01
4.a Ternary CH refined with riding coordinates:
 C7(H7), C11(H11), C12(H12), C13(H13), C17(H17), C19(H19), C20(H20), C24(H24),
 C33(H33), C36(H36), C42(H42), C54(H54), C56(H56), C58(H58), C60(H60), C67(H67)
4.b Secondary CH2 refined with riding coordinates:
 C15(H15A,H15B), C16(H16A,H16B), C22(H22A,H22B), C29(H29A,H29B), C30(H30A,
 H30B), C31(H31A,H31B), C37(H37A,H37B), C39(H39A,H39B), C44(H44A,H44B),
 C45(H45A,H45B), C47(H47A,H47B), C57(H57A,H57B), C61(H61A,H61B), C62(H62A,H62B),
  C64(H64A,H64B), C65(H65A,H65B), C68(H68A,H68B), C76(H76A,H76B)
4.c Aromatic/amide H refined with riding coordinates:
 C28(H28), C34(H34), C38(H38), C40(H40), C41(H41), C43(H43), C46(H46),
 C48(H48), C51(H51), C55(H55), C63(H63), C66(H66), C69(H69), C70(H70), C71(H71),
  C72(H72), C74(H74), C75(H75), C77(H77), C78(H78), C81(H81), C82(H82),
 C83(H83), C84(H84)
4.d Idealised tetrahedral OH refined as rotating group:
 O16(H16)
;
_smtbx_masks_void_probe_radius 1.2
_smtbx_masks_void_truncation_radius 1.2
_olex2_submission_special_instructions 'No special instructions were received'

loop_
_space_group_symop_operation_xyz
'x, y, z'
'-x+1/2, y+1/2, -z+1/2'
'-x, -y, -z'
'x-1/2, -y-1/2, z-1/2'

loop_
_atom_site_label
_atom_site_type_symbol
_atom_site_fract_x
_atom_site_fract_y
_atom_site_fract_z
_atom_site_U_iso_or_equiv
_atom_site_adp_type
_atom_site_occupancy
_atom_site_site_symmetry_order
_atom_site_calc_flag
_atom_site_refinement_flags_posn
_atom_site_refinement_flags_adp
_atom_site_refinement_flags_occupancy
_atom_site_disorder_assembly
_atom_site_disorder_group
O1 O -0.21799(11) 0.12073(7) 0.73924(4) 0.0315(3) Uani 1 1 d . . . . .
O2 O 0.04957(11) -0.41795(7) 0.66769(4) 0.0297(3) Uani 1 1 d . . . . .
O3 O -0.21620(11) -0.14701(7) 0.85948(4) 0.0311(3) Uani 1 1 d . . . . .
O4 O 0.26240(11) -0.09997(7) 0.72181(5) 0.0329(4) Uani 1 1 d . . . . .
O5 O -0.52264(11) -0.14405(7) 0.70463(5) 0.0315(3) Uani 1 1 d . . . . .
O6 O 0.00351(11) -0.25018(7) 0.83988(4) 0.0301(3) Uani 1 1 d . . . . .
O7 O -0.44567(12) -0.09522(7) 0.79971(5) 0.0352(4) Uani 1 1 d . . . . .
O8 O 0.12149(11) -0.36129(7) 0.76649(4) 0.0317(3) Uani 1 1 d . . . . .
O9 O -0.31886(11) 0.08381(8) 0.64121(5) 0.0350(4) Uani 1 1 d . . . . .
O10 O 0.15979(12) -0.15405(7) 0.61204(5) 0.0366(4) Uani 1 1 d . . . . .
O11 O -0.40892(12) -0.25807(8) 0.63200(5) 0.0375(4) Uani 1 1 d . . . . .
O12 O 0.01041(12) 0.07936(7) 0.81101(5) 0.0359(4) Uani 1 1 d . . . . .
O13 O -0.17931(13) -0.36000(8) 0.61602(5) 0.0382(4) Uani 1 1 d . . . . .
O14 O 0.22892(12) -0.00624(7) 0.81045(5) 0.0392(4) Uani 1 1 d . . . . .
O15 O -0.23826(13) -0.02488(8) 0.55898(5) 0.0423(4) Uani 1 1 d . . . . .
N1 N 0.23305(12) -0.31979(7) 0.73255(5) 0.0229(3) Uani 1 1 d . . . . .
O16 O -0.67979(14) -0.48205(8) 0.77588(5) 0.0446(4) Uani 1 1 d . . . . .
H16 H -0.712507 -0.515489 0.777612 0.067 Uiso 1 1 calc R U . . .
N2 N 0.15508(12) -0.21314(8) 0.83649(5) 0.0231(3) Uani 1 1 d . . . . .
O17 O -0.02064(14) -0.12753(8) 0.54159(5) 0.0419(4) Uani 1 1 d . . . . .
N3 N 0.26656(12) -0.21045(7) 0.71269(5) 0.0239(4) Uani 1 1 d . . . . .
N4 N -0.37226(12) 0.08860(8) 0.74195(5) 0.0257(4) Uani 1 1 d . . . . .
N5 N 0.05894(12) -0.15154(8) 0.86468(5) 0.0251(4) Uani 1 1 d . . . . .
N6 N 0.18193(13) -0.35270(8) 0.66817(5) 0.0267(4) Uani 1 1 d . . . . .
N7 N -0.35865(12) -0.00311(8) 0.81804(5) 0.0261(4) Uani 1 1 d . . . . .
N8 N -0.26669(12) 0.08253(8) 0.79375(5) 0.0252(4) Uani 1 1 d . . . . .
N9 N 0.21302(12) -0.27130(8) 0.78603(5) 0.0233(3) Uani 1 1 d . . . . .
N10 N -0.45942(13) -0.00107(8) 0.76482(5) 0.0259(4) Uani 1 1 d . . . . .
N11 N 0.23903(13) -0.11583(8) 0.82221(5) 0.0272(4) Uani 1 1 d . . . . .
N12 N -0.07864(13) -0.08710(8) 0.87433(5) 0.0260(4) Uani 1 1 d . . . . .
N13 N -0.12499(13) 0.05367(8) 0.83650(5) 0.0265(4) Uani 1 1 d . . . . .
N14 N 0.21296(13) -0.24275(8) 0.64847(5) 0.0271(4) Uani 1 1 d . . . . .
N15 N 0.29406(13) -0.17236(8) 0.77093(5) 0.0270(4) Uani 1 1 d . . . . .
N16 N -0.52394(13) -0.03193(8) 0.70147(5) 0.0280(4) Uani 1 1 d . . . . .
N17 N 0.01220(13) 0.00707(8) 0.85962(5) 0.0285(4) Uani 1 1 d . . . . .
N18 N -0.21538(13) -0.03539(8) 0.85830(5) 0.0273(4) Uani 1 1 d . . . . .
N19 N -0.33194(13) -0.23560(8) 0.79204(5) 0.0298(4) Uani 1 1 d . . . . .
N20 N 0.07920(14) -0.35976(9) 0.61588(5) 0.0300(4) Uani 1 1 d . . . . .
O18 O -0.72138(14) -0.45843(9) 0.83154(6) 0.0522(5) Uani 1 1 d . . . . .
N21 N 0.15266(13) -0.05543(8) 0.85469(5) 0.0282(4) Uani 1 1 d . . . . .
N22 N -0.42926(13) 0.05326(9) 0.67858(5) 0.0279(4) Uani 1 1 d . . . . .
N23 N -0.44486(14) -0.15752(9) 0.60560(5) 0.0303(4) Uani 1 1 d . . . . .
N24 N -0.50530(14) -0.08795(9) 0.65065(5) 0.0310(4) Uani 1 1 d . . . . .
N25 N -0.43045(14) 0.00354(9) 0.62403(5) 0.0300(4) Uani 1 1 d . . . . .
N26 N -0.35202(14) -0.22353(9) 0.57855(5) 0.0323(4) Uani 1 1 d . . . . .
N27 N -0.21404(14) -0.28592(9) 0.56803(5) 0.0313(4) Uani 1 1 d . . . . .
N28 N -0.07030(14) -0.33120(9) 0.57758(5) 0.0308(4) Uani 1 1 d . . . . .
N29 N 0.13422(14) -0.25867(9) 0.59122(5) 0.0318(4) Uani 1 1 d . . . . .
N30 N -0.37452(15) -0.06524(9) 0.57775(5) 0.0329(4) Uani 1 1 d . . . . .
N31 N -0.28463(15) -0.13148(9) 0.54953(5) 0.0350(4) Uani 1 1 d . . . . .
N32 N -0.00792(15) -0.23880(9) 0.54657(5) 0.0348(4) Uani 1 1 d . . . . .
N33 N -0.04133(16) 0.01104(10) 0.59659(6) 0.0378(5) Uani 1 1 d . . . . .
N34 N -0.15110(15) -0.19508(9) 0.53618(5) 0.0352(4) Uani 1 1 d . . . . .
C1 C 0.06601(14) -0.20910(9) 0.84631(5) 0.0224(4) Uani 1 1 d . . . . .
C2 C -0.51742(14) -0.09338(10) 0.68753(6) 0.0256(4) Uani 1 1 d . . . . .
C3 C 0.09797(15) -0.38045(9) 0.65207(6) 0.0261(4) Uani 1 1 d . . . . .
C4 C -0.27889(15) 0.09906(9) 0.75646(6) 0.0246(4) Uani 1 1 d . . . . .
C5 C 0.18251(14) -0.32194(9) 0.76190(6) 0.0237(4) Uani 1 1 d . . . . .
C6 C -0.42334(14) -0.03908(9) 0.79474(6) 0.0247(4) Uani 1 1 d . . . . .
C7 C -0.35542(14) 0.06372(9) 0.80617(6) 0.0229(4) Uani 1 1 d . . . . .
H7 H -0.373183 0.094132 0.825559 0.028 Uiso 1 1 calc R U . . .
C8 C 0.27291(14) -0.15519(9) 0.73414(6) 0.0258(4) Uani 1 1 d . . . . .
C9 C -0.46084(15) -0.29959(10) 0.81616(6) 0.0272(4) Uani 1 1 d . . . . .
C10 C 0.20861(14) -0.05356(10) 0.82715(6) 0.0256(4) Uani 1 1 d . . . . .
C11 C 0.29951(14) -0.26677(9) 0.73575(6) 0.0224(4) Uani 1 1 d . . . . .
H11 H 0.364479 -0.280984 0.731724 0.027 Uiso 1 1 calc R U . . .
C12 C -0.42822(15) 0.06588(9) 0.76969(6) 0.0233(4) Uani 1 1 d . . . . .
H12 H -0.482459 0.095675 0.772062 0.028 Uiso 1 1 calc R U . . .
C13 C 0.22300(16) -0.31202(10) 0.64226(6) 0.0270(4) Uani 1 1 d . . . . .
H13 H 0.290463 -0.324188 0.640825 0.032 Uiso 1 1 calc R U . . .
C14 C -0.05924(16) -0.02558(10) 0.66872(6) 0.0302(5) Uani 1 1 d . . . . .
C15 C 0.23082(15) -0.37091(9) 0.70474(6) 0.0252(4) Uani 1 1 d . . . . .
H15A H 0.296982 -0.383322 0.702437 0.030 Uiso 1 1 calc R U . . .
H15B H 0.199053 -0.409364 0.713603 0.030 Uiso 1 1 calc R U . . .
C16 C -0.18517(15) 0.10527(9) 0.81923(6) 0.0270(4) Uani 1 1 d . . . . .
H16A H -0.207700 0.131376 0.839182 0.032 Uiso 1 1 calc R U . . .
H16B H -0.146795 0.133941 0.805366 0.032 Uiso 1 1 calc R U . . .
C17 C 0.14967(15) -0.11824(9) 0.87207(6) 0.0243(4) Uani 1 1 d . . . . .
H17 H 0.174153 -0.116408 0.899541 0.029 Uiso 1 1 calc R U . . .
C18 C 0.16763(16) -0.21260(10) 0.61682(6) 0.0290(5) Uani 1 1 d . . . . .
C19 C 0.29871(14) -0.24133(9) 0.77576(6) 0.0234(4) Uani 1 1 d . . . . .
H19 H 0.357115 -0.254727 0.793086 0.028 Uiso 1 1 calc R U . . .
C20 C -0.51819(15) 0.01736(10) 0.67399(6) 0.0269(4) Uani 1 1 d . . . . .
H20 H -0.574493 0.046945 0.671493 0.032 Uiso 1 1 calc R U . . .
C21 C -0.03048(15) 0.04954(10) 0.83333(6) 0.0273(4) Uani 1 1 d . . . . .
C22 C 0.19439(16) -0.27281(9) 0.82445(6) 0.0254(4) Uani 1 1 d . . . . .
H22A H 0.149499 -0.308557 0.827137 0.031 Uiso 1 1 calc R U . . .
H22B H 0.254605 -0.282268 0.841211 0.031 Uiso 1 1 calc R U . . .
C23 C -0.21886(16) -0.22439(10) 0.73632(6) 0.0295(5) Uani 1 1 d . . . . .
C24 C 0.21537(14) -0.15952(9) 0.85067(6) 0.0235(4) Uani 1 1 d . . . . .
H24 H 0.273465 -0.174550 0.867624 0.028 Uiso 1 1 calc R U . . .
C25 C -0.15687(17) -0.32909(10) 0.59000(6) 0.0304(5) Uani 1 1 d . . . . .
C26 C -0.40247(16) -0.21709(11) 0.60792(6) 0.0292(5) Uani 1 1 d . . . . .
C27 C -0.59925(15) -0.39676(10) 0.80948(6) 0.0271(4) Uani 1 1 d . . . . .
C28 C -0.17978(16) -0.23873(10) 0.77302(7) 0.0312(5) Uani 1 1 d . . . . .
H28 H -0.112901 -0.244039 0.779373 0.037 Uiso 1 1 calc R U . . .
C29 C -0.41174(15) 0.10718(9) 0.70425(6) 0.0261(4) Uani 1 1 d . . . . .
H29A H -0.367396 0.137653 0.694610 0.031 Uiso 1 1 calc R U . . .
H29B H -0.472407 0.130394 0.704937 0.031 Uiso 1 1 calc R U . . .
C30 C -0.54252(15) -0.01971(10) 0.73910(6) 0.0270(4) Uani 1 1 d . . . . .
H30A H -0.590711 0.015088 0.738270 0.032 Uiso 1 1 calc R U . . .
H30B H -0.569879 -0.059280 0.748720 0.032 Uiso 1 1 calc R U . . .
C31 C -0.31680(15) -0.02554(10) 0.85469(6) 0.0281(4) Uani 1 1 d . . . . .
H31A H -0.347427 -0.066829 0.860087 0.034 Uiso 1 1 calc R U . . .
H31B H -0.330080 0.006486 0.873669 0.034 Uiso 1 1 calc R U . . .
C32 C -0.17379(15) -0.09527(10) 0.86332(6) 0.0253(4) Uani 1 1 d . . . . .
C33 C -0.14769(15) 0.01635(9) 0.86829(6) 0.0255(4) Uani 1 1 d . . . . .
H33 H -0.167165 0.044953 0.888186 0.031 Uiso 1 1 calc R U . . .
C34 C -0.47564(15) -0.33865(10) 0.78470(6) 0.0272(4) Uani 1 1 d . . . . .
H34 H -0.438275 -0.332325 0.765261 0.033 Uiso 1 1 calc R U . . .
C35 C -0.38601(15) 0.05029(10) 0.64708(6) 0.0278(4) Uani 1 1 d . . . . .
C36 C -0.05374(15) -0.01976(9) 0.88227(6) 0.0257(4) Uani 1 1 d . . . . .
H36 H -0.032112 -0.012355 0.909625 0.031 Uiso 1 1 calc R U . . .
C37 C 0.31644(16) -0.12706(10) 0.80150(7) 0.0307(5) Uani 1 1 d . . . . .
H37A H 0.371699 -0.143658 0.818913 0.037 Uiso 1 1 calc R U . . .
H37B H 0.335288 -0.085285 0.791334 0.037 Uiso 1 1 calc R U . . .
C38 C -0.54451(15) -0.38713(10) 0.78108(6) 0.0275(4) Uani 1 1 d . . . . .
H38 H -0.554062 -0.413552 0.759277 0.033 Uiso 1 1 calc R U . . .
C39 C -0.01650(15) -0.14030(10) 0.88721(6) 0.0272(4) Uani 1 1 d . . . . .
H39A H -0.055141 -0.180197 0.887179 0.033 Uiso 1 1 calc R U . . .
H39B H 0.012820 -0.131766 0.913423 0.033 Uiso 1 1 calc R U . . .
C40 C -0.11055(17) 0.02655(11) 0.65143(7) 0.0324(5) Uani 1 1 d . . . . .
H40 H -0.152441 0.050160 0.664595 0.039 Uiso 1 1 calc R U . . .
N35 N -0.0415(2) -0.21740(12) 0.64933(8) 0.0606(7) Uani 1 1 d . . . . .
C41 C -0.23725(16) -0.24529(10) 0.80019(7) 0.0311(5) Uani 1 1 d . . . . .
H41 H -0.210003 -0.256787 0.824997 0.037 Uiso 1 1 calc R U . . .
C42 C 0.15767(17) -0.32325(10) 0.60458(6) 0.0310(5) Uani 1 1 d . . . . .
H42 H 0.190764 -0.348253 0.586595 0.037 Uiso 1 1 calc R U . . .
C43 C -0.58321(16) -0.35886(10) 0.84161(6) 0.0298(5) Uani 1 1 d . . . . .
H43 H -0.619352 -0.366094 0.861348 0.036 Uiso 1 1 calc R U . . .
C44 C 0.28315(16) -0.20739(10) 0.67390(6) 0.0283(4) Uani 1 1 d . . . . .
H44A H 0.282620 -0.161496 0.665939 0.034 Uiso 1 1 calc R U . . .
H44B H 0.347047 -0.225204 0.672226 0.034 Uiso 1 1 calc R U . . .
C45 C 0.11394(15) 0.00206(10) 0.86925(7) 0.0299(5) Uani 1 1 d . . . . .
H45A H 0.130731 0.002312 0.896902 0.036 Uiso 1 1 calc R U . . .
H45B H 0.143713 0.040520 0.859434 0.036 Uiso 1 1 calc R U . . .
C46 C -0.37102(16) -0.21821(11) 0.75737(7) 0.0344(5) Uani 1 1 d . . . . .
H46 H -0.437184 -0.208963 0.752259 0.041 Uiso 1 1 calc R U . . .
C47 C -0.00178(17) -0.38168(10) 0.58981(6) 0.0325(5) Uani 1 1 d . . . . .
H47A H -0.034203 -0.416627 0.601807 0.039 Uiso 1 1 calc R U . . .
H47B H 0.021252 -0.400330 0.567533 0.039 Uiso 1 1 calc R U . . .
C48 C -0.31638(17) -0.21360(11) 0.72905(7) 0.0357(5) Uani 1 1 d . . . . .
H48 H -0.345555 -0.202969 0.704350 0.043 Uiso 1 1 calc R U . . .
C49 C -0.15852(17) -0.22206(11) 0.70600(7) 0.0359(5) Uani 1 1 d . . . . .
C50 C -0.07216(19) -0.04673(10) 0.70703(7) 0.0366(5) Uani 1 1 d . . . . .
C51 C 0.00209(17) -0.05769(11) 0.64843(7) 0.0364(5) Uani 1 1 d . . . . .
H51 H 0.039334 -0.092795 0.659544 0.044 Uiso 1 1 calc R U . . .
C52 C -0.67344(16) -0.44881(10) 0.80718(7) 0.0335(5) Uani 1 1 d . . . . .
C53 C -0.29292(18) -0.06859(11) 0.56179(6) 0.0335(5) Uani 1 1 d . . . . .
C54 C -0.51421(16) -0.02124(10) 0.63745(6) 0.0296(5) Uani 1 1 d . . . . .
H54 H -0.572885 -0.014683 0.618729 0.035 Uiso 1 1 calc R U . . .
C55 C -0.51473(16) -0.31051(10) 0.84506(6) 0.0304(5) Uani 1 1 d . . . . .
H55 H -0.504321 -0.284693 0.867098 0.037 Uiso 1 1 calc R U . . .
C56 C -0.43163(17) -0.12323(11) 0.57158(6) 0.0312(5) Uani 1 1 d . . . . .
H56 H -0.493665 -0.114689 0.555226 0.037 Uiso 1 1 calc R U . . .
C57 C -0.52379(17) -0.14250(11) 0.62526(7) 0.0334(5) Uani 1 1 d . . . . .
H57A H -0.538352 -0.181028 0.639712 0.040 Uiso 1 1 calc R U . . .
H57B H -0.580645 -0.132874 0.606637 0.040 Uiso 1 1 calc R U . . .
C58 C -0.36801(17) -0.16971(11) 0.55252(6) 0.0325(5) Uani 1 1 d . . . . .
H58 H -0.400473 -0.184064 0.527334 0.039 Uiso 1 1 calc R U . . .
C59 C -0.05605(18) -0.18134(11) 0.54189(6) 0.0341(5) Uani 1 1 d . . . . .
C60 C -0.17075(17) -0.26372(11) 0.53640(6) 0.0326(5) Uani 1 1 d . . . . .
H60 H -0.207677 -0.278323 0.512031 0.039 Uiso 1 1 calc R U . . .
C61 C -0.41570(19) -0.00335(11) 0.58533(6) 0.0343(5) Uani 1 1 d . . . . .
H61A H -0.477523 0.001647 0.568810 0.041 Uiso 1 1 calc R U . . .
H61B H -0.373149 0.031723 0.579177 0.041 Uiso 1 1 calc R U . . .
C62 C -0.31560(17) -0.28558(11) 0.56801(7) 0.0343(5) Uani 1 1 d . . . . .
H62A H -0.331655 -0.319116 0.585645 0.041 Uiso 1 1 calc R U . . .
H62B H -0.347835 -0.297265 0.542622 0.041 Uiso 1 1 calc R U . . .
C63 C -0.1890(2) -0.19199(13) 0.67202(7) 0.0426(6) Uani 1 1 d . . . . .
H63 H -0.249840 -0.172071 0.667319 0.051 Uiso 1 1 calc R U . . .
C64 C 0.09449(18) -0.24291(12) 0.55293(6) 0.0368(5) Uani 1 1 d . . . . .
H64A H 0.121020 -0.200928 0.546209 0.044 Uiso 1 1 calc R U . . .
H64B H 0.114673 -0.276297 0.536061 0.044 Uiso 1 1 calc R U . . .
C65 C -0.39214(18) -0.24293(11) 0.82152(7) 0.0362(5) Uani 1 1 d . . . . .
H65A H -0.429190 -0.202602 0.822788 0.043 Uiso 1 1 calc R U . . .
H65B H -0.350419 -0.248089 0.845920 0.043 Uiso 1 1 calc R U . . .
C66 C -0.10084(18) 0.04389(11) 0.61551(7) 0.0359(5) Uani 1 1 d . . . . .
H66 H -0.136340 0.079331 0.603872 0.043 Uiso 1 1 calc R U . . .
C67 C -0.07030(17) -0.29457(11) 0.54336(6) 0.0316(5) Uani 1 1 d . . . . .
H67 H -0.059217 -0.323175 0.522058 0.038 Uiso 1 1 calc R U . . .
C68 C -0.22176(19) -0.14706(12) 0.52276(6) 0.0376(5) Uani 1 1 d . . . . .
H68A H -0.260305 -0.163093 0.499411 0.045 Uiso 1 1 calc R U . . .
H68B H -0.189097 -0.107048 0.516523 0.045 Uiso 1 1 calc R U . . .
C69 C 0.00929(19) -0.03915(12) 0.61254(7) 0.0395(6) Uani 1 1 d . . . . .
H69 H 0.050576 -0.062070 0.598774 0.047 Uiso 1 1 calc R U . . .
N36 N -0.0976(3) -0.08724(14) 0.77916(8) 0.0783(10) Uani 1 1 d . . . . .
C70 C 0.0271(2) 0.20937(14) 0.55067(7) 0.0496(7) Uani 1 1 d D . . . .
H70 H -0.005893 0.249001 0.545068 0.059 Uiso 1 1 calc R U . . .
C71 C -0.0694(2) -0.24993(12) 0.71049(9) 0.0495(7) Uani 1 1 d . . . . .
H71 H -0.045726 -0.272050 0.733068 0.059 Uiso 1 1 calc R U . . .
C72 C -0.1571(3) -0.03568(13) 0.72069(8) 0.0535(8) Uani 1 1 d . . . . .
H72 H -0.208165 -0.013723 0.705841 0.064 Uiso 1 1 calc R U . . .
O19 O 0.2664(2) 0.27250(18) 0.56336(10) 0.1164(12) Uani 1 1 d . . . . .
C73 C 0.0219(2) 0.09324(14) 0.55725(7) 0.0468(6) Uani 1 1 d D . . . .
C74 C -0.0242(2) 0.15113(13) 0.54937(7) 0.0463(6) Uani 1 1 d D . . . .
H74 H -0.091541 0.151809 0.542973 0.056 Uiso 1 1 calc R U . . .
O20 O 0.1293(3) 0.32543(17) 0.55991(10) 0.1074(11) Uani 1 1 d . . . . .
C75 C -0.0142(2) -0.24553(14) 0.68179(11) 0.0607(9) Uani 1 1 d . . . . .
H75 H 0.047570 -0.264213 0.686008 0.073 Uiso 1 1 calc R U . . .
C76 C -0.0334(2) 0.03100(14) 0.55720(7) 0.0526(7) Uani 1 1 d . . . . .
H76A H -0.097784 0.036942 0.542797 0.063 Uiso 1 1 calc R U . . .
H76B H -0.000802 -0.003447 0.544853 0.063 Uiso 1 1 calc R U . . .
C77 C -0.0005(2) -0.07805(14) 0.73040(8) 0.0561(8) Uani 1 1 d . . . . .
H77 H 0.058964 -0.086635 0.722384 0.067 Uiso 1 1 calc R U . . .
C78 C -0.1290(2) -0.19137(15) 0.64484(8) 0.0559(8) Uani 1 1 d . . . . .
H78 H -0.151587 -0.171166 0.621528 0.067 Uiso 1 1 calc R U . . .
C79 C 0.1242(2) 0.20979(17) 0.55990(7) 0.0542(8) Uani 1 1 d D U . . .
C80 C 0.1768(3) 0.2755(2) 0.56110(8) 0.0698(11) Uani 1 1 d . . . . .
C81 C -0.0172(3) -0.09687(17) 0.76610(9) 0.0754(12) Uani 1 1 d . . . . .
H81 H 0.032934 -0.118001 0.781967 0.090 Uiso 1 1 calc R U . . .
C82 C -0.1659(3) -0.05743(15) 0.75664(10) 0.0740(11) Uani 1 1 d . . . . .
H82 H -0.224790 -0.050340 0.765466 0.089 Uiso 1 1 calc R U . . .
C83 C 0.1213(2) 0.09392(18) 0.56609(8) 0.0633(9) Uani 1 1 d D . . . .
H83 H 0.154871 0.054385 0.571206 0.076 Uiso 1 1 calc R U . . .
C84 C 0.1713(3) 0.15224(19) 0.56746(8) 0.0664(9) Uani 1 1 d D U . . .
H84 H 0.238686 0.152049 0.573678 0.080 Uiso 1 1 calc R U . . .

loop_
_atom_site_aniso_label
_atom_site_aniso_U_11
_atom_site_aniso_U_22
_atom_site_aniso_U_33
_atom_site_aniso_U_23
_atom_site_aniso_U_13
_atom_site_aniso_U_12
O1 0.0267(8) 0.0276(8) 0.0418(9) 0.0071(6) 0.0100(7) -0.0045(6)
O2 0.0311(8) 0.0250(7) 0.0343(8) -0.0014(6) 0.0092(7) -0.0024(6)
O3 0.0346(9) 0.0217(7) 0.0382(9) 0.0009(6) 0.0098(7) -0.0020(6)
O4 0.0327(9) 0.0163(7) 0.0511(10) 0.0030(6) 0.0109(7) 0.0001(6)
O5 0.0292(8) 0.0228(7) 0.0430(9) -0.0006(6) 0.0073(7) -0.0031(6)
O6 0.0275(8) 0.0249(7) 0.0384(9) 0.0002(6) 0.0066(7) -0.0048(6)
O7 0.0385(9) 0.0200(7) 0.0490(10) 0.0034(6) 0.0128(8) -0.0060(6)
O8 0.0333(9) 0.0228(7) 0.0411(9) -0.0023(6) 0.0121(7) -0.0081(6)
O9 0.0311(9) 0.0373(9) 0.0386(9) 0.0026(7) 0.0122(7) -0.0061(7)
O10 0.0412(10) 0.0268(8) 0.0417(9) 0.0090(7) 0.0053(8) -0.0027(7)
O11 0.0418(10) 0.0357(9) 0.0372(9) 0.0028(7) 0.0132(8) -0.0032(7)
O12 0.0349(9) 0.0310(8) 0.0444(10) 0.0081(7) 0.0150(8) 0.0016(7)
O13 0.0459(10) 0.0381(9) 0.0326(9) 0.0064(7) 0.0122(8) 0.0014(7)
O14 0.0434(10) 0.0221(8) 0.0557(11) 0.0042(7) 0.0188(8) -0.0059(7)
O15 0.0533(11) 0.0393(10) 0.0368(9) 0.0008(7) 0.0149(8) -0.0070(8)
N1 0.0251(9) 0.0145(7) 0.0299(9) -0.0011(6) 0.0074(7) -0.0007(6)
O16 0.0459(11) 0.0314(9) 0.0598(12) -0.0055(8) 0.0184(9) -0.0103(8)
N2 0.0247(9) 0.0179(8) 0.0279(9) -0.0006(6) 0.0076(7) -0.0019(6)
O17 0.0570(12) 0.0363(9) 0.0337(9) 0.0046(7) 0.0112(8) -0.0058(8)
N3 0.0246(9) 0.0150(8) 0.0322(9) 0.0033(6) 0.0052(7) -0.0007(6)
N4 0.0254(9) 0.0242(9) 0.0284(9) 0.0025(7) 0.0066(7) -0.0044(7)
N5 0.0251(9) 0.0192(8) 0.0316(9) 0.0025(7) 0.0068(7) 0.0016(6)
N6 0.0306(10) 0.0199(8) 0.0301(9) -0.0007(7) 0.0065(8) -0.0012(7)
N7 0.0245(9) 0.0196(8) 0.0347(10) 0.0049(7) 0.0061(7) -0.0011(7)
N8 0.0225(9) 0.0203(8) 0.0335(10) 0.0039(7) 0.0069(7) -0.0025(6)
N9 0.0225(9) 0.0169(8) 0.0317(9) -0.0020(6) 0.0078(7) -0.0042(6)
N10 0.0261(9) 0.0203(8) 0.0323(10) -0.0020(7) 0.0073(7) -0.0061(7)
N11 0.0273(9) 0.0181(8) 0.0386(10) -0.0044(7) 0.0129(8) -0.0049(7)
N12 0.0273(9) 0.0202(8) 0.0316(10) 0.0004(7) 0.0082(8) 0.0029(7)
N13 0.0255(9) 0.0228(8) 0.0321(10) 0.0031(7) 0.0067(7) 0.0023(7)
N14 0.0309(10) 0.0202(8) 0.0305(9) 0.0016(7) 0.0055(8) -0.0011(7)
N15 0.0288(10) 0.0171(8) 0.0364(10) -0.0038(7) 0.0095(8) -0.0056(7)
N16 0.0303(10) 0.0230(9) 0.0321(10) -0.0012(7) 0.0091(8) -0.0037(7)
N17 0.0236(9) 0.0252(9) 0.0371(10) 0.0024(7) 0.0065(8) 0.0018(7)
N18 0.0254(9) 0.0219(8) 0.0351(10) 0.0030(7) 0.0062(8) 0.0010(7)
N19 0.0313(10) 0.0176(8) 0.0419(11) -0.0007(7) 0.0100(8) -0.0010(7)
N20 0.0347(10) 0.0289(9) 0.0268(9) -0.0031(7) 0.0063(8) -0.0055(8)
O18 0.0491(11) 0.0444(11) 0.0700(13) 0.0020(9) 0.0315(10) -0.0111(9)
N21 0.0307(10) 0.0174(8) 0.0378(10) 0.0003(7) 0.0093(8) 0.0016(7)
N22 0.0277(10) 0.0281(9) 0.0292(9) -0.0027(7) 0.0084(8) -0.0053(7)
N23 0.0323(10) 0.0288(9) 0.0310(10) -0.0046(7) 0.0088(8) -0.0040(7)
N24 0.0343(10) 0.0250(9) 0.0346(10) -0.0060(7) 0.0084(8) -0.0050(7)
N25 0.0356(11) 0.0268(9) 0.0295(10) -0.0019(7) 0.0107(8) -0.0024(7)
N26 0.0376(11) 0.0327(10) 0.0274(10) -0.0006(7) 0.0078(8) 0.0020(8)
N27 0.0366(11) 0.0344(10) 0.0243(9) 0.0016(7) 0.0087(8) 0.0030(8)
N28 0.0367(11) 0.0295(9) 0.0267(9) -0.0007(7) 0.0065(8) -0.0005(8)
N29 0.0364(11) 0.0312(10) 0.0286(10) 0.0014(7) 0.0070(8) -0.0028(8)
N30 0.0418(11) 0.0311(10) 0.0271(10) -0.0022(7) 0.0095(8) -0.0028(8)
N31 0.0445(12) 0.0363(10) 0.0261(10) -0.0003(8) 0.0114(9) 0.0010(9)
N32 0.0407(11) 0.0366(11) 0.0278(10) 0.0044(8) 0.0068(8) -0.0019(8)
N33 0.0463(12) 0.0358(11) 0.0314(10) -0.0005(8) 0.0058(9) -0.0035(9)
N34 0.0432(12) 0.0350(10) 0.0289(10) 0.0046(8) 0.0103(9) 0.0032(9)
C1 0.0250(10) 0.0190(9) 0.0226(10) 0.0041(7) 0.0017(8) 0.0020(7)
C2 0.0151(9) 0.0249(10) 0.0367(12) -0.0040(8) 0.0035(8) -0.0021(7)
C3 0.0291(11) 0.0189(9) 0.0317(11) -0.0058(8) 0.0087(9) 0.0035(8)
C4 0.0251(10) 0.0141(9) 0.0359(11) 0.0010(8) 0.0090(9) -0.0001(7)
C5 0.0210(10) 0.0164(9) 0.0338(11) 0.0017(8) 0.0045(8) 0.0026(7)
C6 0.0222(10) 0.0198(9) 0.0351(11) -0.0016(8) 0.0145(9) -0.0009(7)
C7 0.0235(10) 0.0188(9) 0.0276(10) -0.0010(7) 0.0075(8) 0.0009(7)
C8 0.0167(10) 0.0195(10) 0.0429(12) -0.0002(8) 0.0101(9) -0.0026(7)
C9 0.0264(11) 0.0200(10) 0.0359(12) 0.0057(8) 0.0070(9) 0.0051(8)
C10 0.0199(10) 0.0223(10) 0.0339(11) -0.0018(8) 0.0023(8) -0.0042(8)
C11 0.0184(10) 0.0169(9) 0.0329(11) 0.0012(8) 0.0067(8) 0.0015(7)
C12 0.0245(10) 0.0174(9) 0.0298(11) -0.0027(7) 0.0096(8) -0.0011(7)
C13 0.0295(11) 0.0214(10) 0.0323(11) -0.0019(8) 0.0119(9) 0.0025(8)
C14 0.0306(12) 0.0243(10) 0.0339(12) -0.0023(8) -0.0003(9) -0.0061(8)
C15 0.0276(11) 0.0150(9) 0.0334(11) -0.0029(8) 0.0059(9) 0.0020(7)
C16 0.0232(10) 0.0179(9) 0.0394(12) 0.0022(8) 0.0030(9) -0.0010(7)
C17 0.0243(10) 0.0226(10) 0.0253(10) -0.0006(8) 0.0012(8) 0.0008(8)
C18 0.0261(11) 0.0303(11) 0.0327(12) 0.0039(9) 0.0111(9) -0.0016(8)
C19 0.0178(10) 0.0196(9) 0.0332(11) 0.0015(8) 0.0059(8) -0.0002(7)
C20 0.0221(10) 0.0250(10) 0.0340(12) -0.0024(8) 0.0054(9) -0.0013(8)
C21 0.0281(11) 0.0197(10) 0.0347(12) -0.0045(8) 0.0070(9) 0.0010(8)
C22 0.0302(11) 0.0168(9) 0.0304(11) 0.0035(8) 0.0082(9) 0.0013(8)
C23 0.0291(11) 0.0200(10) 0.0400(13) -0.0036(8) 0.0073(9) -0.0056(8)
C24 0.0213(10) 0.0210(9) 0.0273(10) -0.0006(8) 0.0006(8) 0.0010(7)
C25 0.0392(13) 0.0266(11) 0.0257(11) -0.0056(8) 0.0054(9) -0.0009(9)
C26 0.0257(11) 0.0324(11) 0.0285(11) -0.0046(9) 0.0014(9) -0.0052(8)
C27 0.0240(11) 0.0218(10) 0.0361(12) 0.0060(8) 0.0062(9) 0.0074(8)
C28 0.0224(11) 0.0227(10) 0.0475(14) -0.0052(9) 0.0023(10) -0.0003(8)
C29 0.0271(11) 0.0203(10) 0.0319(11) 0.0010(8) 0.0070(9) -0.0043(8)
C30 0.0230(10) 0.0247(10) 0.0355(12) -0.0037(8) 0.0118(9) -0.0055(8)
C31 0.0269(11) 0.0249(10) 0.0348(12) 0.0060(8) 0.0123(9) 0.0007(8)
C32 0.0322(11) 0.0235(10) 0.0218(10) 0.0022(8) 0.0093(8) 0.0017(8)
C33 0.0281(11) 0.0207(9) 0.0292(11) -0.0032(8) 0.0094(9) 0.0019(8)
C34 0.0249(11) 0.0241(10) 0.0340(11) 0.0042(8) 0.0087(9) 0.0044(8)
C35 0.0259(11) 0.0259(10) 0.0318(11) 0.0004(8) 0.0047(9) 0.0014(8)
C36 0.0275(11) 0.0218(10) 0.0282(11) -0.0021(8) 0.0060(9) 0.0036(8)
C37 0.0256(11) 0.0256(11) 0.0430(13) -0.0094(9) 0.0120(10) -0.0093(8)
C38 0.0280(11) 0.0228(10) 0.0323(11) 0.0034(8) 0.0065(9) 0.0061(8)
C39 0.0296(11) 0.0221(10) 0.0315(11) 0.0057(8) 0.0098(9) 0.0039(8)
C40 0.0325(12) 0.0284(11) 0.0358(12) -0.0019(9) 0.0036(10) -0.0016(9)
N35 0.0711(19) 0.0420(13) 0.0786(19) -0.0214(13) 0.0433(16) -0.0164(12)
C41 0.0315(12) 0.0191(10) 0.0415(13) -0.0036(9) 0.0012(10) -0.0011(8)
C42 0.0359(12) 0.0277(11) 0.0316(12) -0.0028(9) 0.0125(10) 0.0005(9)
C43 0.0327(12) 0.0257(10) 0.0333(12) 0.0078(8) 0.0128(9) 0.0067(9)
C44 0.0278(11) 0.0247(10) 0.0329(11) 0.0050(8) 0.0060(9) -0.0073(8)
C45 0.0263(11) 0.0204(10) 0.0429(13) -0.0067(9) 0.0043(9) 0.0002(8)
C46 0.0233(11) 0.0300(11) 0.0498(14) 0.0057(10) 0.0052(10) 0.0012(9)
C47 0.0378(13) 0.0251(11) 0.0342(12) -0.0062(9) 0.0047(10) 0.0002(9)
C48 0.0309(12) 0.0353(12) 0.0403(13) 0.0075(10) 0.0039(10) -0.0020(9)
C49 0.0371(13) 0.0244(11) 0.0487(14) -0.0106(10) 0.0146(11) -0.0097(9)
C50 0.0561(16) 0.0203(10) 0.0318(12) -0.0019(8) 0.0017(11) -0.0107(10)
C51 0.0333(13) 0.0301(12) 0.0445(14) 0.0005(10) 0.0017(10) 0.0019(9)
C52 0.0286(12) 0.0246(11) 0.0483(14) 0.0061(9) 0.0089(10) 0.0063(9)
C53 0.0426(14) 0.0369(12) 0.0209(10) 0.0024(9) 0.0038(9) 0.0007(10)
C54 0.0282(11) 0.0264(11) 0.0336(12) -0.0019(9) 0.0029(9) -0.0012(8)
C55 0.0370(13) 0.0229(10) 0.0323(11) 0.0030(8) 0.0083(10) 0.0060(9)
C56 0.0350(12) 0.0343(12) 0.0231(10) -0.0047(9) 0.0001(9) 0.0016(9)
C57 0.0303(12) 0.0313(11) 0.0395(13) -0.0130(9) 0.0080(10) -0.0063(9)
C58 0.0374(13) 0.0365(12) 0.0219(10) -0.0039(9) -0.0007(9) 0.0011(10)
C59 0.0474(14) 0.0386(13) 0.0179(10) 0.0037(9) 0.0104(10) 0.0019(10)
C60 0.0400(13) 0.0362(12) 0.0218(10) -0.0036(9) 0.0051(9) 0.0002(10)
C61 0.0480(14) 0.0287(11) 0.0269(11) 0.0021(9) 0.0077(10) 0.0034(10)
C62 0.0354(13) 0.0323(12) 0.0360(12) -0.0060(9) 0.0080(10) -0.0013(9)
C63 0.0400(14) 0.0511(15) 0.0374(14) -0.0109(11) 0.0084(11) -0.0164(11)
C64 0.0441(14) 0.0427(13) 0.0260(11) 0.0046(10) 0.0129(10) -0.0035(11)
C65 0.0384(13) 0.0271(11) 0.0459(14) -0.0039(10) 0.0154(11) -0.0034(9)
C66 0.0388(13) 0.0306(12) 0.0362(13) 0.0014(9) -0.0011(10) 0.0027(10)
C67 0.0380(13) 0.0361(12) 0.0209(10) -0.0049(9) 0.0053(9) 0.0013(9)
C68 0.0504(15) 0.0392(13) 0.0256(11) 0.0031(9) 0.0140(11) 0.0070(11)
C69 0.0410(14) 0.0334(12) 0.0450(14) -0.0044(10) 0.0092(11) 0.0041(10)
N36 0.146(3) 0.0468(16) 0.0418(15) -0.0043(12) 0.0142(19) -0.0368(19)
C70 0.067(2) 0.0539(16) 0.0310(13) -0.0064(11) 0.0175(13) -0.0135(14)
C71 0.0473(16) 0.0311(13) 0.076(2) -0.0002(12) 0.0298(15) 0.0005(11)
C72 0.086(2) 0.0337(14) 0.0470(16) -0.0024(11) 0.0305(16) 0.0068(13)
O19 0.087(2) 0.157(3) 0.110(2) -0.053(2) 0.0327(19) -0.063(2)
C73 0.0592(18) 0.0569(16) 0.0273(12) 0.0011(11) 0.0161(12) -0.0003(13)
C74 0.0515(17) 0.0554(16) 0.0331(13) -0.0040(11) 0.0097(12) -0.0077(13)
O20 0.125(3) 0.081(2) 0.118(3) 0.0102(19) 0.027(2) -0.045(2)
C75 0.067(2) 0.0363(15) 0.091(3) -0.0062(15) 0.0494(19) 0.0022(13)
C76 0.080(2) 0.0478(16) 0.0311(13) -0.0013(11) 0.0118(14) -0.0043(14)
C77 0.0570(18) 0.0541(17) 0.0508(17) 0.0187(13) -0.0120(14) -0.0252(14)
C78 0.071(2) 0.0577(18) 0.0418(15) -0.0156(13) 0.0188(15) -0.0282(16)
C79 0.0557(17) 0.082(2) 0.0290(13) -0.0025(13) 0.0185(12) -0.0186(15)
C80 0.068(2) 0.116(3) 0.0295(15) -0.0173(17) 0.0211(15) -0.049(2)
C81 0.100(3) 0.069(2) 0.0472(19) 0.0205(16) -0.0236(19) -0.045(2)
C82 0.130(4) 0.0418(17) 0.062(2) -0.0091(15) 0.052(2) -0.0038(19)
C83 0.070(2) 0.089(2) 0.0361(15) 0.0092(15) 0.0247(15) 0.0126(18)
C84 0.0564(18) 0.107(3) 0.0403(15) 0.0043(16) 0.0230(14) -0.0178(18)

loop_
_atom_type_symbol
_atom_type_description
_atom_type_scat_dispersion_real
_atom_type_scat_dispersion_imag
_atom_type_scat_source
C C 0.0033 0.0016 'International Tables Vol C Tables 4.2.6.8 and 6.1.1.4'
H H 0.0000 0.0000 'International Tables Vol C Tables 4.2.6.8 and 6.1.1.4'
N N 0.0061 0.0033 'International Tables Vol C Tables 4.2.6.8 and 6.1.1.4'
O O 0.0106 0.0060 'International Tables Vol C Tables 4.2.6.8 and 6.1.1.4'

loop_
_geom_angle_atom_site_label_1
_geom_angle_atom_site_label_2
_geom_angle_atom_site_label_3
_geom_angle
_geom_angle_site_symmetry_1
_geom_angle_site_symmetry_3
_geom_angle_publ_flag
C5 N1 C11 112.20(16) . . ?
C5 N1 C15 123.48(16) . . ?
C11 N1 C15 123.63(16) . . ?
C52 O16 H16 109.5 . . ?
C1 N2 C22 122.97(16) . . ?
C1 N2 C24 112.57(16) . . ?
C24 N2 C22 121.58(17) . . ?
C8 N3 C11 110.59(17) . . ?
C8 N3 C44 119.93(16) . . ?
C44 N3 C11 119.75(16) . . ?
C4 N4 C12 112.90(17) . . ?
C4 N4 C29 122.40(17) . . ?
C29 N4 C12 124.17(17) . . ?
C1 N5 C17 111.84(17) . . ?
C1 N5 C39 121.37(17) . . ?
C17 N5 C39 122.01(17) . . ?
C3 N6 C13 112.32(18) . . ?
C3 N6 C15 123.09(17) . . ?
C13 N6 C15 123.82(18) . . ?
C6 N7 C7 112.61(17) . . ?
C6 N7 C31 122.36(17) . . ?
C31 N7 C7 123.38(17) . . ?
C4 N8 C7 112.38(17) . . ?
C4 N8 C16 120.89(17) . . ?
C16 N8 C7 122.75(17) . . ?
C5 N9 C19 110.73(16) . . ?
C5 N9 C22 119.89(16) . . ?
C22 N9 C19 121.99(17) . . ?
C6 N10 C12 112.24(17) . . ?
C6 N10 C30 121.85(17) . . ?
C30 N10 C12 122.50(17) . . ?
C10 N11 C24 112.36(17) . . ?
C10 N11 C37 119.83(17) . . ?
C37 N11 C24 123.12(17) . . ?
C32 N12 C36 112.21(16) . . ?
C32 N12 C39 122.19(17) . . ?
C39 N12 C36 123.15(18) . . ?
C16 N13 C33 122.80(17) . . ?
C21 N13 C16 122.29(17) . . ?
C21 N13 C33 111.65(17) . . ?
C18 N14 C13 111.21(18) . . ?
C18 N14 C44 119.37(17) . . ?
C44 N14 C13 121.23(18) . . ?
C8 N15 C19 112.07(17) . . ?
C8 N15 C37 124.46(17) . . ?
C19 N15 C37 123.31(18) . . ?
C2 N16 C20 112.95(17) . . ?
C2 N16 C30 122.53(17) . . ?
C20 N16 C30 124.33(17) . . ?
C21 N17 C36 112.41(17) . . ?
C21 N17 C45 122.63(18) . . ?
C45 N17 C36 123.38(18) . . ?
C31 N18 C33 122.45(17) . . ?
C32 N18 C31 122.98(17) . . ?
C32 N18 C33 112.09(17) . . ?
C41 N19 C65 119.8(2) . . ?
C46 N19 C41 120.3(2) . . ?
C46 N19 C65 119.9(2) . . ?
C3 N20 C42 112.56(18) . . ?
C3 N20 C47 123.19(19) . . ?
C47 N20 C42 123.33(18) . . ?
C10 N21 C17 113.60(16) . . ?
C10 N21 C45 122.60(17) . . ?
C45 N21 C17 122.99(18) . . ?
C29 N22 C20 121.94(17) . . ?
C35 N22 C20 111.92(17) . . ?
C35 N22 C29 120.61(17) . . ?
C26 N23 C56 112.26(18) . . ?
C26 N23 C57 121.97(19) . . ?
C57 N23 C56 121.14(19) . . ?
C2 N24 C54 112.14(17) . . ?
C2 N24 C57 120.76(18) . . ?
C57 N24 C54 121.97(19) . . ?
C35 N25 C54 112.06(17) . . ?
C35 N25 C61 122.36(19) . . ?
C54 N25 C61 122.25(19) . . ?
C26 N26 C58 112.09(18) . . ?
C26 N26 C62 122.36(19) . . ?
C58 N26 C62 122.25(18) . . ?
C25 N27 C60 112.01(19) . . ?
C25 N27 C62 120.53(19) . . ?
C62 N27 C60 122.73(19) . . ?
C25 N28 C47 121.19(19) . . ?
C25 N28 C67 112.14(19) . . ?
C67 N28 C47 123.31(19) . . ?
C18 N29 C42 112.41(18) . . ?
C18 N29 C64 122.42(19) . . ?
C42 N29 C64 124.36(19) . . ?
C53 N30 C56 112.59(18) . . ?
C53 N30 C61 120.97(19) . . ?
C56 N30 C61 121.8(2) . . ?
C53 N31 C58 112.33(19) . . ?
C53 N31 C68 120.9(2) . . ?
C58 N31 C68 121.69(19) . . ?
C59 N32 C64 123.0(2) . . ?
C59 N32 C67 113.1(2) . . ?
C64 N32 C67 123.9(2) . . ?
C66 N33 C76 118.9(2) . . ?
C69 N33 C66 120.6(2) . . ?
C69 N33 C76 120.4(2) . . ?
C59 N34 C60 113.0(2) . . ?
C59 N34 C68 122.1(2) . . ?
C68 N34 C60 123.4(2) . . ?
O6 C1 N2 125.57(18) . . ?
O6 C1 N5 126.01(19) . . ?
N2 C1 N5 108.42(17) . . ?
O5 C2 N16 126.4(2) . . ?
O5 C2 N24 125.82(19) . . ?
N24 C2 N16 107.73(18) . . ?
O2 C3 N6 125.5(2) . . ?
O2 C3 N20 126.6(2) . . ?
N20 C3 N6 107.90(18) . . ?
O1 C4 N4 125.7(2) . . ?
O1 C4 N8 126.4(2) . . ?
N4 C4 N8 107.92(17) . . ?
O8 C5 N1 126.52(19) . . ?
O8 C5 N9 125.42(19) . . ?
N1 C5 N9 108.06(16) . . ?
O7 C6 N7 126.2(2) . . ?
O7 C6 N10 125.8(2) . . ?
N7 C6 N10 108.05(17) . . ?
N7 C7 N8 114.43(16) . . ?
N7 C7 H7 111.7 . . ?
N7 C7 C12 103.41(16) . . ?
N8 C7 H7 111.7 . . ?
N8 C7 C12 103.33(16) . . ?
C12 C7 H7 111.7 . . ?
O4 C8 N3 125.1(2) . . ?
O4 C8 N15 126.3(2) . . ?
N15 C8 N3 108.56(17) . . ?
C34 C9 C55 118.9(2) . . ?
C34 C9 C65 124.8(2) . . ?
C55 C9 C65 116.3(2) . . ?
O14 C10 N11 126.1(2) . . ?
O14 C10 N21 126.63(19) . . ?
N21 C10 N11 107.27(17) . . ?
N1 C11 N3 114.11(16) . . ?
N1 C11 H11 112.0 . . ?
N1 C11 C19 103.76(15) . . ?
N3 C11 H11 112.0 . . ?
N3 C11 C19 102.39(15) . . ?
C19 C11 H11 112.0 . . ?
N4 C12 N10 114.48(16) . . ?
N4 C12 C7 103.32(16) . . ?
N4 C12 H12 111.7 . . ?
N10 C12 C7 103.17(16) . . ?
N10 C12 H12 111.7 . . ?
C7 C12 H12 111.7 . . ?
N6 C13 N14 114.40(17) . . ?
N6 C13 H13 111.8 . . ?
N6 C13 C42 103.55(17) . . ?
N14 C13 H13 111.8 . . ?
N14 C13 C42 102.88(17) . . ?
C42 C13 H13 111.8 . . ?
C40 C14 C50 120.9(2) . . ?
C51 C14 C40 117.5(2) . . ?
C51 C14 C50 121.6(2) . . ?
N1 C15 H15A 108.9 . . ?
N1 C15 H15B 108.9 . . ?
N6 C15 N1 113.48(16) . . ?
N6 C15 H15A 108.9 . . ?
N6 C15 H15B 108.9 . . ?
H15A C15 H15B 107.7 . . ?
N8 C16 N13 113.58(16) . . ?
N8 C16 H16A 108.9 . . ?
N8 C16 H16B 108.9 . . ?
N13 C16 H16A 108.8 . . ?
N13 C16 H16B 108.9 . . ?
H16A C16 H16B 107.7 . . ?
N5 C17 H17 111.6 . . ?
N5 C17 C24 103.45(16) . . ?
N21 C17 N5 115.45(17) . . ?
N21 C17 H17 111.6 . . ?
N21 C17 C24 102.61(16) . . ?
C24 C17 H17 111.6 . . ?
O10 C18 N14 125.9(2) . . ?
O10 C18 N29 125.5(2) . . ?
N29 C18 N14 108.61(18) . . ?
N9 C19 C11 102.53(16) . . ?
N9 C19 H19 111.7 . . ?
N15 C19 N9 115.21(16) . . ?
N15 C19 C11 103.41(16) . . ?
N15 C19 H19 111.7 . . ?
C11 C19 H19 111.7 . . ?
N16 C20 N22 115.04(18) . . ?
N16 C20 H20 111.6 . . ?
N16 C20 C54 103.66(16) . . ?
N22 C20 H20 111.6 . . ?
N22 C20 C54 102.54(17) . . ?
C54 C20 H20 111.6 . . ?
O12 C21 N13 126.2(2) . . ?
O12 C21 N17 125.0(2) . . ?
N17 C21 N13 108.76(18) . . ?
N2 C22 N9 113.75(16) . . ?
N2 C22 H22A 108.8 . . ?
N2 C22 H22B 108.8 . . ?
N9 C22 H22A 108.8 . . ?
N9 C22 H22B 108.8 . . ?
H22A C22 H22B 107.7 . . ?
C28 C23 C48 117.3(2) . . ?
C28 C23 C49 121.0(2) . . ?
C48 C23 C49 121.7(2) . . ?
N2 C24 C17 103.17(16) . . ?
N2 C24 H24 111.7 . . ?
N11 C24 N2 114.59(17) . . ?
N11 C24 C17 103.41(15) . . ?
N11 C24 H24 111.7 . . ?
C17 C24 H24 111.7 . . ?
O13 C25 N27 125.8(2) . . ?
O13 C25 N28 126.0(2) . . ?
N28 C25 N27 108.29(19) . . ?
O11 C26 N23 125.9(2) . . ?
O11 C26 N26 125.7(2) . . ?
N23 C26 N26 108.45(19) . . ?
C38 C27 C52 121.9(2) . . ?
C43 C27 C38 119.6(2) . . ?
C43 C27 C52 118.5(2) . . ?
C23 C28 H28 119.8 . . ?
C41 C28 C23 120.4(2) . . ?
C41 C28 H28 119.8 . . ?
N4 C29 N22 113.82(17) . . ?
N4 C29 H29A 108.8 . . ?
N4 C29 H29B 108.8 . . ?
N22 C29 H29A 108.8 . . ?
N22 C29 H29B 108.8 . . ?
H29A C29 H29B 107.7 . . ?
N10 C30 N16 113.85(17) . . ?
N10 C30 H30A 108.8 . . ?
N10 C30 H30B 108.8 . . ?
N16 C30 H30A 108.8 . . ?
N16 C30 H30B 108.8 . . ?
H30A C30 H30B 107.7 . . ?
N7 C31 N18 113.39(17) . . ?
N7 C31 H31A 108.9 . . ?
N7 C31 H31B 108.9 . . ?
N18 C31 H31A 108.9 . . ?
N18 C31 H31B 108.9 . . ?
H31A C31 H31B 107.7 . . ?
O3 C32 N12 126.27(19) . . ?
O3 C32 N18 125.3(2) . . ?
N12 C32 N18 108.44(17) . . ?
N13 C33 H33 111.7 . . ?
N13 C33 C36 103.25(16) . . ?
N18 C33 N13 114.34(17) . . ?
N18 C33 H33 111.7 . . ?
N18 C33 C36 103.56(16) . . ?
C36 C33 H33 111.7 . . ?
C9 C34 H34 119.5 . . ?
C9 C34 C38 121.0(2) . . ?
C38 C34 H34 119.5 . . ?
O9 C35 N22 125.2(2) . . ?
O9 C35 N25 126.6(2) . . ?
N25 C35 N22 108.18(18) . . ?
N12 C36 C33 102.99(17) . . ?
N12 C36 H36 111.7 . . ?
N17 C36 N12 114.57(17) . . ?
N17 C36 C33 103.46(16) . . ?
N17 C36 H36 111.7 . . ?
C33 C36 H36 111.7 . . ?
N11 C37 N15 113.76(17) . . ?
N11 C37 H37A 108.8 . . ?
N11 C37 H37B 108.8 . . ?
N15 C37 H37A 108.8 . . ?
N15 C37 H37B 108.8 . . ?
H37A C37 H37B 107.7 . . ?
C27 C38 C34 119.8(2) . . ?
C27 C38 H38 120.1 . . ?
C34 C38 H38 120.1 . . ?
N5 C39 H39A 108.7 . . ?
N5 C39 H39B 108.7 . . ?
N12 C39 N5 114.08(16) . . ?
N12 C39 H39A 108.7 . . ?
N12 C39 H39B 108.7 . . ?
H39A C39 H39B 107.6 . . ?
C14 C40 H40 119.9 . . ?
C66 C40 C14 120.3(2) . . ?
C66 C40 H40 119.9 . . ?
C75 N35 C78 115.4(3) . . ?
N19 C41 C28 120.7(2) . . ?
N19 C41 H41 119.6 . . ?
C28 C41 H41 119.6 . . ?
N20 C42 C13 102.49(17) . . ?
N20 C42 H42 111.7 . . ?
N29 C42 N20 115.17(19) . . ?
N29 C42 C13 103.50(17) . . ?
N29 C42 H42 111.7 . . ?
C13 C42 H42 111.7 . . ?
C27 C43 H43 119.8 . . ?
C55 C43 C27 120.4(2) . . ?
C55 C43 H43 119.8 . . ?
N3 C44 H44A 109.0 . . ?
N3 C44 H44B 109.0 . . ?
N14 C44 N3 113.05(17) . . ?
N14 C44 H44A 109.0 . . ?
N14 C44 H44B 109.0 . . ?
H44A C44 H44B 107.8 . . ?
N17 C45 N21 113.35(17) . . ?
N17 C45 H45A 108.9 . . ?
N17 C45 H45B 108.9 . . ?
N21 C45 H45A 108.9 . . ?
N21 C45 H45B 108.9 . . ?
H45A C45 H45B 107.7 . . ?
N19 C46 H46 119.6 . . ?
N19 C46 C48 120.7(2) . . ?
C48 C46 H46 119.6 . . ?
N20 C47 N28 113.92(18) . . ?
N20 C47 H47A 108.8 . . ?
N20 C47 H47B 108.8 . . ?
N28 C47 H47A 108.8 . . ?
N28 C47 H47B 108.8 . . ?
H47A C47 H47B 107.7 . . ?
C23 C48 H48 119.8 . . ?
C46 C48 C23 120.5(2) . . ?
C46 C48 H48 119.8 . . ?
C63 C49 C23 121.8(2) . . ?
C71 C49 C23 121.4(2) . . ?
C71 C49 C63 116.8(2) . . ?
C72 C50 C14 121.1(2) . . ?
C77 C50 C14 121.5(3) . . ?
C77 C50 C72 117.4(3) . . ?
C14 C51 H51 119.8 . . ?
C69 C51 C14 120.5(2) . . ?
C69 C51 H51 119.8 . . ?
O16 C52 C27 112.3(2) . . ?
O18 C52 O16 124.5(2) . . ?
O18 C52 C27 123.2(2) . . ?
O15 C53 N30 126.4(2) . . ?
O15 C53 N31 126.1(2) . . ?
N30 C53 N31 107.4(2) . . ?
N24 C54 C20 102.77(17) . . ?
N24 C54 H54 111.8 . . ?
N25 C54 N24 114.14(18) . . ?
N25 C54 C20 103.90(17) . . ?
N25 C54 H54 111.8 . . ?
C20 C54 H54 111.8 . . ?
C9 C55 H55 119.9 . . ?
C43 C55 C9 120.3(2) . . ?
C43 C55 H55 119.9 . . ?
N23 C56 H56 111.7 . . ?
N23 C56 C58 103.35(18) . . ?
N30 C56 N23 114.51(18) . . ?
N30 C56 H56 111.7 . . ?
N30 C56 C58 103.32(19) . . ?
C58 C56 H56 111.7 . . ?
N23 C57 N24 113.28(18) . . ?
N23 C57 H57A 108.9 . . ?
N23 C57 H57B 108.9 . . ?
N24 C57 H57A 108.9 . . ?
N24 C57 H57B 108.9 . . ?
H57A C57 H57B 107.7 . . ?
N26 C58 C56 103.48(18) . . ?
N26 C58 H58 111.5 . . ?
N31 C58 N26 114.68(19) . . ?
N31 C58 C56 103.60(18) . . ?
N31 C58 H58 111.5 . . ?
C56 C58 H58 111.5 . . ?
O17 C59 N32 126.3(2) . . ?
O17 C59 N34 126.0(2) . . ?
N34 C59 N32 107.7(2) . . ?
N27 C60 H60 111.6 . . ?
N27 C60 C67 103.43(18) . . ?
N34 C60 N27 114.82(18) . . ?
N34 C60 H60 111.6 . . ?
N34 C60 C67 103.32(19) . . ?
C67 C60 H60 111.6 . . ?
N25 C61 H61A 109.0 . . ?
N25 C61 H61B 109.0 . . ?
N30 C61 N25 112.91(18) . . ?
N30 C61 H61A 109.0 . . ?
N30 C61 H61B 109.0 . . ?
H61A C61 H61B 107.8 . . ?
N26 C62 H62A 108.9 . . ?
N26 C62 H62B 108.9 . . ?
N27 C62 N26 113.54(19) . . ?
N27 C62 H62A 108.9 . . ?
N27 C62 H62B 108.9 . . ?
H62A C62 H62B 107.7 . . ?
C49 C63 H63 120.5 . . ?
C49 C63 C78 119.0(3) . . ?
C78 C63 H63 120.5 . . ?
N29 C64 H64A 108.8 . . ?
N29 C64 H64B 108.8 . . ?
N32 C64 N29 113.87(18) . . ?
N32 C64 H64A 108.8 . . ?
N32 C64 H64B 108.8 . . ?
H64A C64 H64B 107.7 . . ?
N19 C65 C9 114.88(19) . . ?
N19 C65 H65A 108.5 . . ?
N19 C65 H65B 108.5 . . ?
C9 C65 H65A 108.5 . . ?
C9 C65 H65B 108.5 . . ?
H65A C65 H65B 107.5 . . ?
N33 C66 C40 120.5(2) . . ?
N33 C66 H66 119.8 . . ?
C40 C66 H66 119.8 . . ?
N28 C67 C60 103.59(18) . . ?
N28 C67 H67 111.5 . . ?
N32 C67 N28 115.22(18) . . ?
N32 C67 C60 102.95(18) . . ?
N32 C67 H67 111.5 . . ?
C60 C67 H67 111.5 . . ?
N31 C68 H68A 108.9 . . ?
N31 C68 H68B 108.9 . . ?
N34 C68 N31 113.43(19) . . ?
N34 C68 H68A 108.9 . . ?
N34 C68 H68B 108.9 . . ?
H68A C68 H68B 107.7 . . ?
N33 C69 C51 120.7(2) . . ?
N33 C69 H69 119.6 . . ?
C51 C69 H69 119.6 . . ?
C81 N36 C82 116.6(3) . . ?
C74 C70 H70 119.6 . . ?
C79 C70 H70 119.6 . . ?
C79 C70 C74 120.9(3) . . ?
C49 C71 H71 120.1 . . ?
C49 C71 C75 119.7(3) . . ?
C75 C71 H71 120.1 . . ?
C50 C72 H72 120.6 . . ?
C50 C72 C82 118.7(3) . . ?
C82 C72 H72 120.6 . . ?
C74 C73 C76 120.8(3) . . ?
C74 C73 C83 118.2(3) . . ?
C83 C73 C76 121.1(3) . . ?
C70 C74 H74 119.7 . . ?
C73 C74 C70 120.7(3) . . ?
C73 C74 H74 119.7 . . ?
N35 C75 C71 124.6(3) . . ?
N35 C75 H75 117.7 . . ?
C71 C75 H75 117.7 . . ?
N33 C76 C73 110.3(2) . . ?
N33 C76 H76A 109.6 . . ?
N33 C76 H76B 109.6 . . ?
C73 C76 H76A 109.6 . . ?
C73 C76 H76B 109.6 . . ?
H76A C76 H76B 108.1 . . ?
C50 C77 H77 120.6 . . ?
C50 C77 C81 118.7(3) . . ?
C81 C77 H77 120.6 . . ?
N35 C78 C63 124.4(3) . . ?
N35 C78 H78 117.8 . . ?
C63 C78 H78 117.8 . . ?
C70 C79 C80 118.5(3) . . ?
C70 C79 C84 119.1(3) . . ?
C84 C79 C80 122.4(3) . . ?
O19 C80 C79 115.9(4) . . ?
O20 C80 O19 125.9(4) . . ?
O20 C80 C79 118.3(3) . . ?
N36 C81 C77 124.3(4) . . ?
N36 C81 H81 117.8 . . ?
C77 C81 H81 117.8 . . ?
N36 C82 C72 124.1(4) . . ?
N36 C82 H82 117.9 . . ?
C72 C82 H82 117.9 . . ?
C73 C83 H83 119.7 . . ?
C84 C83 C73 120.5(3) . . ?
C84 C83 H83 119.7 . . ?
C79 C84 C83 120.7(3) . . ?
C79 C84 H84 119.7 . . ?
C83 C84 H84 119.7 . . ?

loop_
_geom_bond_atom_site_label_1
_geom_bond_atom_site_label_2
_geom_bond_distance
_geom_bond_site_symmetry_2
_geom_bond_publ_flag
O1 C4 1.223(2) . ?
O2 C3 1.227(3) . ?
O3 C32 1.224(3) . ?
O4 C8 1.225(2) . ?
O5 C2 1.222(3) . ?
O6 C1 1.225(2) . ?
O7 C6 1.222(2) . ?
O8 C5 1.218(2) . ?
O9 C35 1.223(3) . ?
O10 C18 1.224(3) . ?
O11 C26 1.226(3) . ?
O12 C21 1.227(3) . ?
O13 C25 1.216(3) . ?
O14 C10 1.206(3) . ?
O15 C53 1.205(3) . ?
N1 C5 1.366(3) . ?
N1 C11 1.439(2) . ?
N1 C15 1.453(2) . ?
O16 H16 0.8400 . ?
O16 C52 1.312(3) . ?
N2 C1 1.367(3) . ?
N2 C22 1.446(2) . ?
N2 C24 1.446(3) . ?
O17 C59 1.221(3) . ?
N3 C8 1.374(3) . ?
N3 C11 1.465(2) . ?
N3 C44 1.455(3) . ?
N4 C4 1.368(3) . ?
N4 C12 1.446(3) . ?
N4 C29 1.443(3) . ?
N5 C1 1.372(3) . ?
N5 C17 1.450(3) . ?
N5 C39 1.458(3) . ?
N6 C3 1.371(3) . ?
N6 C13 1.444(3) . ?
N6 C15 1.445(3) . ?
N7 C6 1.368(3) . ?
N7 C7 1.448(2) . ?
N7 C31 1.442(3) . ?
N8 C4 1.373(3) . ?
N8 C7 1.453(3) . ?
N8 C16 1.445(3) . ?
N9 C5 1.388(3) . ?
N9 C19 1.462(2) . ?
N9 C22 1.450(3) . ?
N10 C6 1.370(3) . ?
N10 C12 1.455(2) . ?
N10 C30 1.440(3) . ?
N11 C10 1.377(3) . ?
N11 C24 1.444(3) . ?
N11 C37 1.438(3) . ?
N12 C32 1.361(3) . ?
N12 C36 1.453(3) . ?
N12 C39 1.442(3) . ?
N13 C16 1.447(3) . ?
N13 C21 1.368(3) . ?
N13 C33 1.457(3) . ?
N14 C13 1.458(3) . ?
N14 C18 1.373(3) . ?
N14 C44 1.447(3) . ?
N15 C8 1.363(3) . ?
N15 C19 1.435(2) . ?
N15 C37 1.444(3) . ?
N16 C2 1.373(3) . ?
N16 C20 1.431(3) . ?
N16 C30 1.443(3) . ?
N17 C21 1.365(3) . ?
N17 C36 1.443(3) . ?
N17 C45 1.439(3) . ?
N18 C31 1.442(3) . ?
N18 C32 1.371(3) . ?
N18 C33 1.447(3) . ?
N19 C41 1.348(3) . ?
N19 C46 1.338(3) . ?
N19 C65 1.469(3) . ?
N20 C3 1.361(3) . ?
N20 C42 1.454(3) . ?
N20 C47 1.445(3) . ?
O18 C52 1.206(3) . ?
N21 C10 1.363(3) . ?
N21 C17 1.444(3) . ?
N21 C45 1.440(3) . ?
N22 C20 1.453(3) . ?
N22 C29 1.446(3) . ?
N22 C35 1.372(3) . ?
N23 C26 1.367(3) . ?
N23 C56 1.453(3) . ?
N23 C57 1.448(3) . ?
N24 C2 1.371(3) . ?
N24 C54 1.457(3) . ?
N24 C57 1.451(3) . ?
N25 C35 1.365(3) . ?
N25 C54 1.444(3) . ?
N25 C61 1.449(3) . ?
N26 C26 1.372(3) . ?
N26 C58 1.450(3) . ?
N26 C62 1.454(3) . ?
N27 C25 1.375(3) . ?
N27 C60 1.450(3) . ?
N27 C62 1.443(3) . ?
N28 C25 1.372(3) . ?
N28 C47 1.449(3) . ?
N28 C67 1.448(3) . ?
N29 C18 1.360(3) . ?
N29 C42 1.440(3) . ?
N29 C64 1.448(3) . ?
N30 C53 1.372(3) . ?
N30 C56 1.445(3) . ?
N30 C61 1.449(3) . ?
N31 C53 1.383(3) . ?
N31 C58 1.441(3) . ?
N31 C68 1.447(3) . ?
N32 C59 1.367(3) . ?
N32 C64 1.441(3) . ?
N32 C67 1.447(3) . ?
N33 C66 1.347(3) . ?
N33 C69 1.341(3) . ?
N33 C76 1.500(3) . ?
N34 C59 1.365(3) . ?
N34 C60 1.445(3) . ?
N34 C68 1.442(3) . ?
C7 H7 1.0000 . ?
C7 C12 1.547(3) . ?
C9 C34 1.382(3) . ?
C9 C55 1.401(3) . ?
C9 C65 1.518(3) . ?
C11 H11 1.0000 . ?
C11 C19 1.537(3) . ?
C12 H12 1.0000 . ?
C13 H13 1.0000 . ?
C13 C42 1.544(3) . ?
C14 C40 1.394(3) . ?
C14 C50 1.486(3) . ?
C14 C51 1.388(3) . ?
C15 H15A 0.9900 . ?
C15 H15B 0.9900 . ?
C16 H16A 0.9900 . ?
C16 H16B 0.9900 . ?
C17 H17 1.0000 . ?
C17 C24 1.553(3) . ?
C19 H19 1.0000 . ?
C20 H20 1.0000 . ?
C20 C54 1.549(3) . ?
C22 H22A 0.9900 . ?
C22 H22B 0.9900 . ?
C23 C28 1.388(3) . ?
C23 C48 1.389(3) . ?
C23 C49 1.488(3) . ?
C24 H24 1.0000 . ?
C27 C38 1.390(3) . ?
C27 C43 1.388(3) . ?
C27 C52 1.499(3) . ?
C28 H28 0.9500 . ?
C28 C41 1.373(3) . ?
C29 H29A 0.9900 . ?
C29 H29B 0.9900 . ?
C30 H30A 0.9900 . ?
C30 H30B 0.9900 . ?
C31 H31A 0.9900 . ?
C31 H31B 0.9900 . ?
C33 H33 1.0000 . ?
C33 C36 1.546(3) . ?
C34 H34 0.9500 . ?
C34 C38 1.393(3) . ?
C36 H36 1.0000 . ?
C37 H37A 0.9900 . ?
C37 H37B 0.9900 . ?
C38 H38 0.9500 . ?
C39 H39A 0.9900 . ?
C39 H39B 0.9900 . ?
C40 H40 0.9500 . ?
C40 C66 1.371(3) . ?
N35 C75 1.312(5) . ?
N35 C78 1.343(4) . ?
C41 H41 0.9500 . ?
C42 H42 1.0000 . ?
C43 H43 0.9500 . ?
C43 C55 1.387(3) . ?
C44 H44A 0.9900 . ?
C44 H44B 0.9900 . ?
C45 H45A 0.9900 . ?
C45 H45B 0.9900 . ?
C46 H46 0.9500 . ?
C46 C48 1.376(3) . ?
C47 H47A 0.9900 . ?
C47 H47B 0.9900 . ?
C48 H48 0.9500 . ?
C49 C63 1.384(4) . ?
C49 C71 1.378(4) . ?
C50 C72 1.389(4) . ?
C50 C77 1.381(4) . ?
C51 H51 0.9500 . ?
C51 C69 1.368(4) . ?
C54 H54 1.0000 . ?
C55 H55 0.9500 . ?
C56 H56 1.0000 . ?
C56 C58 1.548(3) . ?
C57 H57A 0.9900 . ?
C57 H57B 0.9900 . ?
C58 H58 1.0000 . ?
C60 H60 1.0000 . ?
C60 C67 1.549(3) . ?
C61 H61A 0.9900 . ?
C61 H61B 0.9900 . ?
C62 H62A 0.9900 . ?
C62 H62B 0.9900 . ?
C63 H63 0.9500 . ?
C63 C78 1.392(4) . ?
C64 H64A 0.9900 . ?
C64 H64B 0.9900 . ?
C65 H65A 0.9900 . ?
C65 H65B 0.9900 . ?
C66 H66 0.9500 . ?
C67 H67 1.0000 . ?
C68 H68A 0.9900 . ?
C68 H68B 0.9900 . ?
C69 H69 0.9500 . ?
N36 C81 1.316(5) . ?
N36 C82 1.320(5) . ?
C70 H70 0.9500 . ?
C70 C74 1.404(4) . ?
C70 C79 1.370(4) . ?
C71 H71 0.9500 . ?
C71 C75 1.392(4) . ?
C72 H72 0.9500 . ?
C72 C82 1.395(4) . ?
O19 C80 1.264(5) . ?
C73 C74 1.372(4) . ?
C73 C76 1.506(4) . ?
C73 C83 1.401(4) . ?
C74 H74 0.9500 . ?
O20 C80 1.230(5) . ?
C75 H75 0.9500 . ?
C76 H76A 0.9900 . ?
C76 H76B 0.9900 . ?
C77 H77 0.9500 . ?
C77 C81 1.399(5) . ?
C78 H78 0.9500 . ?
C79 C80 1.547(5) . ?
C79 C84 1.371(5) . ?
C81 H81 0.9500 . ?
C82 H82 0.9500 . ?
C83 H83 0.9500 . ?
C83 C84 1.396(5) . ?
C84 H84 0.9500 . ?

loop_
_geom_torsion_atom_site_label_1
_geom_torsion_atom_site_label_2
_geom_torsion_atom_site_label_3
_geom_torsion_atom_site_label_4
_geom_torsion
_geom_torsion_site_symmetry_1
_geom_torsion_site_symmetry_2
_geom_torsion_site_symmetry_3
_geom_torsion_site_symmetry_4
_geom_torsion_publ_flag
N1 C11 C19 N9 -15.27(19) . . . . ?
N1 C11 C19 N15 -135.37(16) . . . . ?
N3 C11 C19 N9 103.71(16) . . . . ?
N3 C11 C19 N15 -16.40(19) . . . . ?
N5 C17 C24 N2 -4.17(19) . . . . ?
N5 C17 C24 N11 115.51(17) . . . . ?
N6 C13 C42 N20 9.7(2) . . . . ?
N6 C13 C42 N29 129.80(17) . . . . ?
N7 C7 C12 N4 -122.27(16) . . . . ?
N7 C7 C12 N10 -2.75(19) . . . . ?
N8 C7 C12 N4 -2.71(18) . . . . ?
N8 C7 C12 N10 116.81(16) . . . . ?
N13 C33 C36 N12 -113.36(17) . . . . ?
N13 C33 C36 N17 6.2(2) . . . . ?
N14 C13 C42 N20 -109.68(18) . . . . ?
N14 C13 C42 N29 10.4(2) . . . . ?
N16 C20 C54 N24 -7.4(2) . . . . ?
N16 C20 C54 N25 -126.63(17) . . . . ?
N18 C33 C36 N12 6.1(2) . . . . ?
N18 C33 C36 N17 125.73(17) . . . . ?
N19 C46 C48 C23 -2.6(3) . . . . ?
N21 C17 C24 N2 -124.58(17) . . . . ?
N21 C17 C24 N11 -4.9(2) . . . . ?
N22 C20 C54 N24 112.60(18) . . . . ?
N22 C20 C54 N25 -6.6(2) . . . . ?
N23 C56 C58 N26 -1.1(2) . . . . ?
N23 C56 C58 N31 -121.07(18) . . . . ?
N27 C60 C67 N28 1.1(2) . . . . ?
N27 C60 C67 N32 -119.30(18) . . . . ?
N30 C56 C58 N26 118.54(19) . . . . ?
N30 C56 C58 N31 -1.4(2) . . . . ?
N34 C60 C67 N28 121.05(18) . . . . ?
N34 C60 C67 N32 0.7(2) . . . . ?
C1 N2 C22 N9 116.0(2) . . . . ?
C1 N2 C24 N11 -111.66(19) . . . . ?
C1 N2 C24 C17 0.0(2) . . . . ?
C1 N5 C17 N21 118.48(19) . . . . ?
C1 N5 C17 C24 7.2(2) . . . . ?
C1 N5 C39 N12 -119.0(2) . . . . ?
C2 N16 C20 N22 -106.9(2) . . . . ?
C2 N16 C20 C54 4.2(2) . . . . ?
C2 N16 C30 N10 102.8(2) . . . . ?
C2 N24 C54 N25 120.6(2) . . . . ?
C2 N24 C54 C20 8.8(2) . . . . ?
C2 N24 C57 N23 -127.0(2) . . . . ?
C3 N6 C13 N14 105.1(2) . . . . ?
C3 N6 C13 C42 -6.1(2) . . . . ?
C3 N6 C15 N1 -113.4(2) . . . . ?
C3 N20 C42 N29 -122.6(2) . . . . ?
C3 N20 C42 C13 -11.0(2) . . . . ?
C3 N20 C47 N28 114.9(2) . . . . ?
C4 N4 C12 N10 -110.6(2) . . . . ?
C4 N4 C12 C7 0.8(2) . . . . ?
C4 N4 C29 N22 106.1(2) . . . . ?
C4 N8 C7 N7 115.62(19) . . . . ?
C4 N8 C7 C12 3.9(2) . . . . ?
C4 N8 C16 N13 -118.8(2) . . . . ?
C5 N1 C11 N3 -100.3(2) . . . . ?
C5 N1 C11 C19 10.3(2) . . . . ?
C5 N1 C15 N6 109.8(2) . . . . ?
C5 N9 C19 N15 127.64(19) . . . . ?
C5 N9 C19 C11 16.1(2) . . . . ?
C5 N9 C22 N2 -132.02(19) . . . . ?
C6 N7 C7 N8 -113.2(2) . . . . ?
C6 N7 C7 C12 -1.6(2) . . . . ?
C6 N7 C31 N18 115.7(2) . . . . ?
C6 N10 C12 N4 117.90(19) . . . . ?
C6 N10 C12 C7 6.4(2) . . . . ?
C6 N10 C30 N16 -114.9(2) . . . . ?
C7 N7 C6 O7 -174.1(2) . . . . ?
C7 N7 C6 N10 5.6(2) . . . . ?
C7 N7 C31 N18 -80.0(2) . . . . ?
C7 N8 C4 O1 174.85(19) . . . . ?
C7 N8 C4 N4 -3.6(2) . . . . ?
C7 N8 C16 N13 85.4(2) . . . . ?
C8 N3 C11 N1 127.50(18) . . . . ?
C8 N3 C11 C19 16.1(2) . . . . ?
C8 N3 C44 N14 -134.73(19) . . . . ?
C8 N15 C19 N9 -98.7(2) . . . . ?
C8 N15 C19 C11 12.4(2) . . . . ?
C8 N15 C37 N11 102.4(2) . . . . ?
C9 C34 C38 C27 -0.2(3) . . . . ?
C10 N11 C24 N2 120.13(19) . . . . ?
C10 N11 C24 C17 8.6(2) . . . . ?
C10 N11 C37 N15 -125.9(2) . . . . ?
C10 N21 C17 N5 -111.8(2) . . . . ?
C10 N21 C17 C24 -0.1(2) . . . . ?
C10 N21 C45 N17 111.5(2) . . . . ?
C11 N1 C5 O8 179.8(2) . . . . ?
C11 N1 C5 N9 -0.5(2) . . . . ?
C11 N1 C15 N6 -80.5(2) . . . . ?
C11 N3 C8 O4 169.88(19) . . . . ?
C11 N3 C8 N15 -9.2(2) . . . . ?
C11 N3 C44 N14 82.5(2) . . . . ?
C12 N4 C4 O1 -176.84(19) . . . . ?
C12 N4 C4 N8 1.6(2) . . . . ?
C12 N4 C29 N22 -82.9(2) . . . . ?
C12 N10 C6 O7 172.05(19) . . . . ?
C12 N10 C6 N7 -7.6(2) . . . . ?
C12 N10 C30 N16 87.5(2) . . . . ?
C13 N6 C3 O2 178.58(19) . . . . ?
C13 N6 C3 N20 -0.5(2) . . . . ?
C13 N6 C15 N1 77.4(2) . . . . ?
C13 N14 C18 O10 -170.2(2) . . . . ?
C13 N14 C18 N29 8.6(2) . . . . ?
C13 N14 C44 N3 -85.3(2) . . . . ?
C14 C40 C66 N33 -0.3(4) . . . . ?
C14 C50 C72 C82 179.0(2) . . . . ?
C14 C50 C77 C81 -179.8(2) . . . . ?
C14 C51 C69 N33 1.3(4) . . . . ?
C15 N1 C5 O8 -9.5(3) . . . . ?
C15 N1 C5 N9 170.26(17) . . . . ?
C15 N1 C11 N3 89.0(2) . . . . ?
C15 N1 C11 C19 -160.42(17) . . . . ?
C15 N6 C3 O2 8.3(3) . . . . ?
C15 N6 C3 N20 -170.85(17) . . . . ?
C15 N6 C13 N14 -84.7(2) . . . . ?
C15 N6 C13 C42 164.15(17) . . . . ?
C16 N8 C4 O1 16.7(3) . . . . ?
C16 N8 C4 N4 -161.74(17) . . . . ?
C16 N8 C7 N7 -86.7(2) . . . . ?
C16 N8 C7 C12 161.61(16) . . . . ?
C16 N13 C21 O12 -14.4(3) . . . . ?
C16 N13 C21 N17 164.78(18) . . . . ?
C16 N13 C33 N18 81.4(2) . . . . ?
C16 N13 C33 C36 -166.84(18) . . . . ?
C17 N5 C1 O6 172.15(19) . . . . ?
C17 N5 C1 N2 -7.5(2) . . . . ?
C17 N5 C39 N12 87.5(2) . . . . ?
C17 N21 C10 O14 -173.8(2) . . . . ?
C17 N21 C10 N11 5.4(2) . . . . ?
C17 N21 C45 N17 -79.5(3) . . . . ?
C18 N14 C13 N6 -123.5(2) . . . . ?
C18 N14 C13 C42 -11.9(2) . . . . ?
C18 N14 C44 N3 128.9(2) . . . . ?
C18 N29 C42 N20 104.8(2) . . . . ?
C18 N29 C42 C13 -6.2(2) . . . . ?
C18 N29 C64 N32 -96.8(3) . . . . ?
C19 N9 C5 O8 169.3(2) . . . . ?
C19 N9 C5 N1 -10.5(2) . . . . ?
C19 N9 C22 N2 80.8(2) . . . . ?
C19 N15 C8 O4 178.33(19) . . . . ?
C19 N15 C8 N3 -2.6(2) . . . . ?
C19 N15 C37 N11 -82.5(3) . . . . ?
C20 N16 C2 O5 -178.0(2) . . . . ?
C20 N16 C2 N24 1.1(2) . . . . ?
C20 N16 C30 N10 -82.5(2) . . . . ?
C20 N22 C29 N4 87.5(2) . . . . ?
C20 N22 C35 O9 168.2(2) . . . . ?
C20 N22 C35 N25 -12.3(2) . . . . ?
C21 N13 C16 N8 122.5(2) . . . . ?
C21 N13 C33 N18 -118.62(19) . . . . ?
C21 N13 C33 C36 -6.9(2) . . . . ?
C21 N17 C36 N12 107.3(2) . . . . ?
C21 N17 C36 C33 -4.0(2) . . . . ?
C21 N17 C45 N21 -106.3(2) . . . . ?
C22 N2 C1 O6 -14.1(3) . . . . ?
C22 N2 C1 N5 165.56(17) . . . . ?
C22 N2 C24 N11 87.0(2) . . . . ?
C22 N2 C24 C17 -161.34(17) . . . . ?
C22 N9 C5 O8 18.7(3) . . . . ?
C22 N9 C5 N1 -161.03(17) . . . . ?
C22 N9 C19 N15 -82.5(2) . . . . ?
C22 N9 C19 C11 165.94(16) . . . . ?
C23 C28 C41 N19 -2.5(3) . . . . ?
C23 C49 C63 C78 179.9(2) . . . . ?
C23 C49 C71 C75 -178.6(2) . . . . ?
C24 N2 C1 O6 -175.17(19) . . . . ?
C24 N2 C1 N5 4.5(2) . . . . ?
C24 N2 C22 N9 -84.6(2) . . . . ?
C24 N11 C10 O14 170.2(2) . . . . ?
C24 N11 C10 N21 -8.9(2) . . . . ?
C24 N11 C37 N15 80.2(3) . . . . ?
C25 N27 C60 N34 -117.2(2) . . . . ?
C25 N27 C60 C67 -5.4(2) . . . . ?
C25 N27 C62 N26 122.2(2) . . . . ?
C25 N28 C47 N20 -107.4(2) . . . . ?
C25 N28 C67 N32 115.2(2) . . . . ?
C25 N28 C67 C60 3.6(2) . . . . ?
C26 N23 C56 N30 -114.4(2) . . . . ?
C26 N23 C56 C58 -2.7(2) . . . . ?
C26 N23 C57 N24 122.1(2) . . . . ?
C26 N26 C58 N31 116.7(2) . . . . ?
C26 N26 C58 C56 4.6(2) . . . . ?
C26 N26 C62 N27 -123.3(2) . . . . ?
C27 C43 C55 C9 -0.2(3) . . . . ?
C28 C23 C48 C46 -1.0(3) . . . . ?
C28 C23 C49 C63 -162.7(2) . . . . ?
C28 C23 C49 C71 17.3(3) . . . . ?
C29 N4 C4 O1 -4.9(3) . . . . ?
C29 N4 C4 N8 173.57(17) . . . . ?
C29 N4 C12 N10 77.6(2) . . . . ?
C29 N4 C12 C7 -170.99(17) . . . . ?
C29 N22 C20 N16 -82.7(2) . . . . ?
C29 N22 C20 C54 165.48(18) . . . . ?
C29 N22 C35 O9 13.9(3) . . . . ?
C29 N22 C35 N25 -166.52(18) . . . . ?
C30 N10 C6 O7 12.4(3) . . . . ?
C30 N10 C6 N7 -167.25(17) . . . . ?
C30 N10 C12 N4 -82.6(2) . . . . ?
C30 N10 C12 C7 165.86(17) . . . . ?
C30 N16 C2 O5 -2.8(3) . . . . ?
C30 N16 C2 N24 176.36(18) . . . . ?
C30 N16 C20 N22 78.0(2) . . . . ?
C30 N16 C20 C54 -170.93(19) . . . . ?
C31 N7 C6 O7 -8.3(3) . . . . ?
C31 N7 C6 N10 171.40(18) . . . . ?
C31 N7 C7 N8 81.2(2) . . . . ?
C31 N7 C7 C12 -167.19(17) . . . . ?
C31 N18 C32 O3 12.1(3) . . . . ?
C31 N18 C32 N12 -166.01(18) . . . . ?
C31 N18 C33 N13 -87.7(2) . . . . ?
C31 N18 C33 C36 160.67(18) . . . . ?
C32 N12 C36 N17 -120.43(19) . . . . ?
C32 N12 C36 C33 -8.8(2) . . . . ?
C32 N12 C39 N5 119.6(2) . . . . ?
C32 N18 C31 N7 -113.3(2) . . . . ?
C32 N18 C33 N13 109.7(2) . . . . ?
C32 N18 C33 C36 -1.9(2) . . . . ?
C33 N13 C16 N8 -79.6(2) . . . . ?
C33 N13 C21 O12 -174.5(2) . . . . ?
C33 N13 C21 N17 4.7(2) . . . . ?
C33 N18 C31 N7 86.0(2) . . . . ?
C33 N18 C32 O3 174.6(2) . . . . ?
C33 N18 C32 N12 -3.5(2) . . . . ?
C34 C9 C55 C43 -1.4(3) . . . . ?
C34 C9 C65 N19 -6.5(3) . . . . ?
C35 N22 C20 N16 123.4(2) . . . . ?
C35 N22 C20 C54 11.6(2) . . . . ?
C35 N22 C29 N4 -120.8(2) . . . . ?
C35 N25 C54 N24 -111.3(2) . . . . ?
C35 N25 C54 C20 -0.1(2) . . . . ?
C35 N25 C61 N30 118.2(2) . . . . ?
C36 N12 C32 O3 -170.1(2) . . . . ?
C36 N12 C32 N18 8.0(2) . . . . ?
C36 N12 C39 N5 -79.5(2) . . . . ?
C36 N17 C21 O12 179.0(2) . . . . ?
C36 N17 C21 N13 -0.1(2) . . . . ?
C36 N17 C45 N21 89.1(2) . . . . ?
C37 N11 C10 O14 13.8(3) . . . . ?
C37 N11 C10 N21 -165.40(19) . . . . ?
C37 N11 C24 N2 -84.3(2) . . . . ?
C37 N11 C24 C17 164.19(18) . . . . ?
C37 N15 C8 O4 -6.1(3) . . . . ?
C37 N15 C8 N3 173.00(18) . . . . ?
C37 N15 C19 N9 85.7(2) . . . . ?
C37 N15 C19 C11 -163.29(18) . . . . ?
C38 C27 C43 C55 1.7(3) . . . . ?
C38 C27 C52 O16 -0.6(3) . . . . ?
C38 C27 C52 O18 179.5(2) . . . . ?
C39 N5 C1 O6 16.2(3) . . . . ?
C39 N5 C1 N2 -163.49(17) . . . . ?
C39 N5 C17 N21 -85.7(2) . . . . ?
C39 N5 C17 C24 163.01(17) . . . . ?
C39 N12 C32 O3 -7.4(3) . . . . ?
C39 N12 C32 N18 170.77(18) . . . . ?
C39 N12 C36 N17 77.0(2) . . . . ?
C39 N12 C36 C33 -171.37(18) . . . . ?
C40 C14 C50 C72 26.5(3) . . . . ?
C40 C14 C50 C77 -153.5(2) . . . . ?
C40 C14 C51 C69 -1.5(3) . . . . ?
C41 N19 C46 C48 3.8(3) . . . . ?
C41 N19 C65 C9 -112.9(2) . . . . ?
C42 N20 C3 O2 -171.4(2) . . . . ?
C42 N20 C3 N6 7.7(2) . . . . ?
C42 N20 C47 N28 -76.9(3) . . . . ?
C42 N29 C18 O10 177.8(2) . . . . ?
C42 N29 C18 N14 -1.1(3) . . . . ?
C42 N29 C64 N32 94.3(3) . . . . ?
C43 C27 C38 C34 -1.5(3) . . . . ?
C43 C27 C52 O16 -178.36(19) . . . . ?
C43 C27 C52 O18 1.7(3) . . . . ?
C44 N3 C8 O4 24.0(3) . . . . ?
C44 N3 C8 N15 -155.08(18) . . . . ?
C44 N3 C11 N1 -86.6(2) . . . . ?
C44 N3 C11 C19 162.02(17) . . . . ?
C44 N14 C13 N6 88.3(2) . . . . ?
C44 N14 C13 C42 -160.15(18) . . . . ?
C44 N14 C18 O10 -21.3(3) . . . . ?
C44 N14 C18 N29 157.55(19) . . . . ?
C45 N17 C21 O12 12.9(3) . . . . ?
C45 N17 C21 N13 -166.27(18) . . . . ?
C45 N17 C36 N12 -86.7(2) . . . . ?
C45 N17 C36 C33 162.01(18) . . . . ?
C45 N21 C10 O14 -3.9(4) . . . . ?
C45 N21 C10 N11 175.30(19) . . . . ?
C45 N21 C17 N5 78.3(2) . . . . ?
C45 N21 C17 C24 -169.97(18) . . . . ?
C46 N19 C41 C28 -1.2(3) . . . . ?
C46 N19 C65 C9 68.3(3) . . . . ?
C47 N20 C3 O2 -2.1(3) . . . . ?
C47 N20 C3 N6 177.05(18) . . . . ?
C47 N20 C42 N29 68.1(3) . . . . ?
C47 N20 C42 C13 179.67(18) . . . . ?
C47 N28 C25 O13 13.1(3) . . . . ?
C47 N28 C25 N27 -167.00(18) . . . . ?
C47 N28 C67 N32 -85.3(3) . . . . ?
C47 N28 C67 C60 163.02(19) . . . . ?
C48 C23 C28 C41 3.5(3) . . . . ?
C48 C23 C49 C63 18.5(3) . . . . ?
C48 C23 C49 C71 -161.4(2) . . . . ?
C49 C23 C28 C41 -175.31(19) . . . . ?
C49 C23 C48 C46 177.8(2) . . . . ?
C49 C63 C78 N35 -1.1(4) . . . . ?
C49 C71 C75 N35 -1.7(5) . . . . ?
C50 C14 C40 C66 -177.3(2) . . . . ?
C50 C14 C51 C69 176.9(2) . . . . ?
C50 C72 C82 N36 1.2(5) . . . . ?
C50 C77 C81 N36 0.6(5) . . . . ?
C51 C14 C40 C66 1.0(3) . . . . ?
C51 C14 C50 C72 -151.8(2) . . . . ?
C51 C14 C50 C77 28.2(3) . . . . ?
C52 C27 C38 C34 -179.22(19) . . . . ?
C52 C27 C43 C55 179.48(19) . . . . ?
C53 N30 C56 N23 118.1(2) . . . . ?
C53 N30 C56 C58 6.4(2) . . . . ?
C53 N30 C61 N25 -125.8(2) . . . . ?
C53 N31 C58 N26 -115.9(2) . . . . ?
C53 N31 C58 C56 -3.9(2) . . . . ?
C53 N31 C68 N34 122.5(2) . . . . ?
C54 N24 C2 O5 172.6(2) . . . . ?
C54 N24 C2 N16 -6.6(2) . . . . ?
C54 N24 C57 N23 80.3(3) . . . . ?
C54 N25 C35 O9 -173.0(2) . . . . ?
C54 N25 C35 N22 7.4(2) . . . . ?
C54 N25 C61 N30 -84.1(3) . . . . ?
C55 C9 C34 C38 1.6(3) . . . . ?
C55 C9 C65 N19 175.87(19) . . . . ?
C56 N23 C26 O11 -173.8(2) . . . . ?
C56 N23 C26 N26 5.7(2) . . . . ?
C56 N23 C57 N24 -83.9(3) . . . . ?
C56 N30 C53 O15 171.1(2) . . . . ?
C56 N30 C53 N31 -9.0(3) . . . . ?
C56 N30 C61 N25 80.1(3) . . . . ?
C57 N23 C26 O11 -17.7(3) . . . . ?
C57 N23 C26 N26 161.83(19) . . . . ?
C57 N23 C56 N30 89.3(2) . . . . ?
C57 N23 C56 C58 -159.06(18) . . . . ?
C57 N24 C2 O5 17.5(3) . . . . ?
C57 N24 C2 N16 -161.71(19) . . . . ?
C57 N24 C54 N25 -84.6(2) . . . . ?
C57 N24 C54 C20 163.58(19) . . . . ?
C58 N26 C26 O11 173.0(2) . . . . ?
C58 N26 C26 N23 -6.5(3) . . . . ?
C58 N26 C62 N27 78.9(3) . . . . ?
C58 N31 C53 O15 -172.2(2) . . . . ?
C58 N31 C53 N30 7.9(3) . . . . ?
C58 N31 C68 N34 -84.7(3) . . . . ?
C59 N32 C64 N29 105.7(2) . . . . ?
C59 N32 C67 N28 -113.2(2) . . . . ?
C59 N32 C67 C60 -1.2(2) . . . . ?
C59 N34 C60 N27 111.8(2) . . . . ?
C59 N34 C60 C67 -0.1(2) . . . . ?
C59 N34 C68 N31 -115.8(2) . . . . ?
C60 N27 C25 O13 -172.3(2) . . . . ?
C60 N27 C25 N28 7.8(2) . . . . ?
C60 N27 C62 N26 -84.1(3) . . . . ?
C60 N34 C59 O17 177.1(2) . . . . ?
C60 N34 C59 N32 -0.6(2) . . . . ?
C60 N34 C68 N31 79.2(3) . . . . ?
C61 N25 C35 O9 -13.3(3) . . . . ?
C61 N25 C35 N22 167.20(19) . . . . ?
C61 N25 C54 N24 88.9(2) . . . . ?
C61 N25 C54 C20 -159.94(19) . . . . ?
C61 N30 C53 O15 14.9(4) . . . . ?
C61 N30 C53 N31 -165.3(2) . . . . ?
C61 N30 C56 N23 -85.9(3) . . . . ?
C61 N30 C56 C58 162.45(19) . . . . ?
C62 N26 C26 O11 13.1(4) . . . . ?
C62 N26 C26 N23 -166.4(2) . . . . ?
C62 N26 C58 N31 -83.4(3) . . . . ?
C62 N26 C58 C56 164.5(2) . . . . ?
C62 N27 C25 O13 -16.0(3) . . . . ?
C62 N27 C25 N28 164.07(19) . . . . ?
C62 N27 C60 N34 87.2(3) . . . . ?
C62 N27 C60 C67 -161.03(19) . . . . ?
C63 C49 C71 C75 1.5(4) . . . . ?
C64 N29 C18 O10 7.6(4) . . . . ?
C64 N29 C18 N14 -171.2(2) . . . . ?
C64 N29 C42 N20 -85.3(3) . . . . ?
C64 N29 C42 C13 163.7(2) . . . . ?
C64 N32 C59 O17 1.7(3) . . . . ?
C64 N32 C59 N34 179.46(19) . . . . ?
C64 N32 C67 N28 68.6(3) . . . . ?
C64 N32 C67 C60 -179.44(19) . . . . ?
C65 N19 C41 C28 179.94(19) . . . . ?
C65 N19 C46 C48 -177.4(2) . . . . ?
C65 C9 C34 C38 -175.9(2) . . . . ?
C65 C9 C55 C43 176.3(2) . . . . ?
C66 N33 C69 C51 -0.5(4) . . . . ?
C66 N33 C76 C73 73.6(3) . . . . ?
C67 N28 C25 O13 173.1(2) . . . . ?
C67 N28 C25 N27 -7.0(2) . . . . ?
C67 N28 C47 N20 95.0(2) . . . . ?
C67 N32 C59 O17 -176.6(2) . . . . ?
C67 N32 C59 N34 1.2(2) . . . . ?
C67 N32 C64 N29 -76.1(3) . . . . ?
C68 N31 C53 O15 -17.1(4) . . . . ?
C68 N31 C53 N30 163.1(2) . . . . ?
C68 N31 C58 N26 89.2(2) . . . . ?
C68 N31 C58 C56 -158.7(2) . . . . ?
C68 N34 C59 O17 10.6(3) . . . . ?
C68 N34 C59 N32 -167.12(19) . . . . ?
C68 N34 C60 N27 -81.9(3) . . . . ?
C68 N34 C60 C67 166.19(19) . . . . ?
C69 N33 C66 C40 0.1(4) . . . . ?
C69 N33 C76 C73 -107.1(3) . . . . ?
C70 C79 C80 O19 -168.3(3) . . . . ?
C70 C79 C80 O20 11.9(4) . . . . ?
C70 C79 C84 C83 -0.5(4) . . . . ?
C71 C49 C63 C78 -0.2(3) . . . . ?
C72 C50 C77 C81 0.2(4) . . . . ?
C73 C83 C84 C79 -0.5(4) . . . . ?
C74 C70 C79 C80 -179.6(2) . . . . ?
C74 C70 C79 C84 0.8(4) . . . . ?
C74 C73 C76 N33 -101.2(3) . . . . ?
C74 C73 C83 C84 1.1(4) . . . . ?
C75 N35 C78 C63 1.0(4) . . . . ?
C76 N33 C66 C40 179.4(2) . . . . ?
C76 N33 C69 C51 -179.8(2) . . . . ?
C76 C73 C74 C70 177.8(2) . . . . ?
C76 C73 C83 C84 -177.5(3) . . . . ?
C77 C50 C72 C82 -1.0(4) . . . . ?
C78 N35 C75 C71 0.4(4) . . . . ?
C79 C70 C74 C73 -0.2(4) . . . . ?
C80 C79 C84 C83 180.0(3) . . . . ?
C81 N36 C82 C72 -0.5(5) . . . . ?
C82 N36 C81 C77 -0.4(5) . . . . ?
C83 C73 C74 C70 -0.8(4) . . . . ?
C83 C73 C76 N33 77.4(3) . . . . ?
C84 C79 C80 O19 11.2(4) . . . . ?
C84 C79 C80 O20 -168.6(3) . . . . ?

loop_
_smtbx_masks_void_nr
_smtbx_masks_void_average_x
_smtbx_masks_void_average_y
_smtbx_masks_void_average_z
_smtbx_masks_void_volume
_smtbx_masks_void_count_electrons
_smtbx_masks_void_content
1 -0.518 -0.929 0.000 1440.7 512.8 ?
2 0.006 0.216 0.807 9.8 9.6 ?
3 -0.151 -0.568 0.500 1440.7 512.8 ?
4 -0.006 0.784 0.193 9.8 9.6 ?
5 0.494 0.716 0.693 9.8 9.6 ?
6 0.506 0.284 0.307 9.8 9.6 ?
